data_4343290
loop_
_publ_author_name
'Moreno Pineda, Eufemio'
'Heesing, Christian'
'Tuna, Floriana'
'Zheng, Yan-Zhen'
'McInnes, Eric J. L.'
'Schnack, J\"urgen'
'Winpenny, Richard E. P.'

_publ_section_title
;
 Copper Lanthanide Phosphonate Cages: Highly Symmetric {Cu3Ln9P6} and
 {Cu6Ln6P6} Clusters with C3v and D3h Symmetry.
;
_journal_name_full 'Inorganic chemistry'
_journal_page_first 150610150327001
_journal_paper_doi 10.1021/acs.inorgchem.5b00649
_journal_year 2015
_chemical_formula_moiety 'C78 H156 Cu6 N6 O48 P6 Tb6, 2(C3 H9 N)'
_chemical_formula_sum 'C84 H174 Cu6 N8 O48 P6 Tb6'
_chemical_formula_weight 3584.88
_space_group_crystal_system orthorhombic
_space_group_IT_number 70
_space_group_name_Hall '-F 2uv 2vw'
_space_group_name_H-M_alt 'F d d d'
_symmetry_space_group_name_Hall '-F 2uv 2vw'
_symmetry_space_group_name_H-M 'F d d d :2'
_atom_sites_solution_hydrogens mixed
_atom_sites_solution_primary iterative
_audit_creation_date 2015-03-11
_audit_creation_method
;
Olex2 1.2
(compiled 2015.01.26 svn.r3151 for OlexSys, GUI svn.r4998)
;
_cell_angle_alpha 90
_cell_angle_beta 90
_cell_angle_gamma 90
_cell_formula_units_Z 16
_cell_length_a 35.8531(5)
_cell_length_b 39.1902(4)
_cell_length_c 45.8138(5)
_cell_measurement_reflns_used 26997
_cell_measurement_temperature 150
_cell_measurement_theta_max 27.3890
_cell_measurement_theta_min 2.9650
_cell_volume 64372.5(13)
_computing_cell_refinement
;
CrysAlisPro, Agilent Technologies,
Version 1.171.37.34 (release 22-05-2014 CrysAlis171 .NET)
(compiled May 22 2014,16:03:01)
;
_computing_data_collection
;
CrysAlisPro, Agilent Technologies,
Version 1.171.37.34 (release 22-05-2014 CrysAlis171 .NET)
(compiled May 22 2014,16:03:01)
;
_computing_data_reduction
;
CrysAlisPro, Agilent Technologies,
Version 1.171.37.34 (release 22-05-2014 CrysAlis171 .NET)
(compiled May 22 2014,16:03:01)
;
_computing_molecular_graphics 'Olex2 (Dolomanov et al., 2009)'
_computing_publication_material 'Olex2 (Dolomanov et al., 2009)'
_computing_structure_refinement 'ShelXL (Sheldrick, 2008)'
_computing_structure_solution
;
Superflip (Palatinus & Chapuis, 2007;Palatinus & van der Lee, 2008;
Palatinus et al., 2012)
;
_diffrn_ambient_temperature 150
_diffrn_detector 'CCD plate'
_diffrn_detector_area_resol_mean 10.3705
_diffrn_detector_type Atlas
_diffrn_measured_fraction_theta_full 0.998
_diffrn_measured_fraction_theta_max 0.999
_diffrn_measurement_details
;
  1 omega  -59.00   34.00   0.5000   25.0000
omega____ theta____ kappa____ phi______ frames
    -       11.6555  -57.0000  -90.0000 186

  2 omega  -16.00   74.00   0.5000   25.0000
omega____ theta____ kappa____ phi______ frames
    -       11.6555   77.0000 -180.0000 180

  3 omega  -17.00   81.00   0.5000   25.0000
omega____ theta____ kappa____ phi______ frames
    -       11.6555   57.0000   60.0000 196
;
_diffrn_measurement_device 'four-circle diffractometer'
_diffrn_measurement_device_type 'SuperNova, Single source at offset, Atlas'
_diffrn_measurement_method '\w scans'
_diffrn_orient_matrix_UB_11 0.0053193000
_diffrn_orient_matrix_UB_12 0.0158493000
_diffrn_orient_matrix_UB_13 0.0061891000
_diffrn_orient_matrix_UB_21 -0.0190464000
_diffrn_orient_matrix_UB_22 0.0046914000
_diffrn_orient_matrix_UB_23 0.0013021000
_diffrn_orient_matrix_UB_31 -0.0005941000
_diffrn_orient_matrix_UB_32 -0.0073818000
_diffrn_orient_matrix_UB_33 0.0141276000
_diffrn_radiation_monochromator mirror
_diffrn_radiation_probe x-ray
_diffrn_radiation_type MoK\a
_diffrn_radiation_wavelength 0.71073
_diffrn_reflns_av_R_equivalents 0.1010
_diffrn_reflns_av_unetI/netI 0.0696
_diffrn_reflns_laue_measured_fraction_full 0.998
_diffrn_reflns_laue_measured_fraction_max 0.999
_diffrn_reflns_limit_h_max 44
_diffrn_reflns_limit_h_min -34
_diffrn_reflns_limit_k_max 48
_diffrn_reflns_limit_k_min -48
_diffrn_reflns_limit_l_max 51
_diffrn_reflns_limit_l_min -57
_diffrn_reflns_number 112524
_diffrn_reflns_point_group_measured_fraction_full 0.998
_diffrn_reflns_point_group_measured_fraction_max 0.999
_diffrn_reflns_theta_full 25.242
_diffrn_reflns_theta_max 26.372
_diffrn_reflns_theta_min 2.697
_diffrn_source 'SuperNova (Mo) X-ray Source'
_exptl_absorpt_coefficient_mu 3.498
_exptl_absorpt_correction_T_max 1.00000
_exptl_absorpt_correction_T_min 0.34799
_exptl_absorpt_correction_type multi-scan
_exptl_absorpt_process_details
;
CrysAlisPro, Agilent Technologies,
Version 1.171.37.34 (release 22-05-2014 CrysAlis171 .NET)
(compiled May 22 2014,16:03:01)
Empirical absorption correction using spherical harmonics,
 implemented in SCALE3 ABSPACK scaling algorithm.
Empirical absorption correction using spherical harmonics,
 implemented in SCALE3 ABSPACK scaling algorithm.
;
_exptl_crystal_colour 'clear blue'
_exptl_crystal_density_diffrn 1.480
_exptl_crystal_description rhombohedral
_exptl_crystal_F_000 28352
_exptl_crystal_size_max 0.11
_exptl_crystal_size_mid 0.11
_exptl_crystal_size_min 0.05
_refine_diff_density_max 1.588
_refine_diff_density_min -1.575
_refine_diff_density_rms 0.160
_refine_ls_extinction_method none
_refine_ls_goodness_of_fit_ref 1.051
_refine_ls_hydrogen_treatment mixed
_refine_ls_matrix_type full
_refine_ls_number_parameters 765
_refine_ls_number_reflns 16453
_refine_ls_number_restraints 424
_refine_ls_restrained_S_all 1.046
_refine_ls_R_factor_all 0.0881
_refine_ls_R_factor_gt 0.0551
_refine_ls_shift/su_max 0.002
_refine_ls_shift/su_mean 0.000
_refine_ls_structure_factor_coef Fsqd
_refine_ls_weighting_details 'w=1/[\s^2^(Fo^2^)+(0.0703P)^2^+587.9560P] where P=(Fo^2^+2Fc^2^)/3'
_refine_ls_weighting_scheme calc
_refine_ls_wR_factor_gt 0.1355
_refine_ls_wR_factor_ref 0.1585
_reflns_Friedel_coverage 0.000
_reflns_number_gt 11338
_reflns_number_total 16453
_reflns_threshold_expression 'I > 2\s(I)'
_cod_data_source_file ic5b00649_si_006.cif
_cod_data_source_block Cu6Tb6P6
_cod_database_code 4343290
_shelx_space_group_comment
;
The symmetry employed for this shelxl refinement is uniquely defined
by the following loop, which should always be used as a source of
symmetry information in preference to the above space-group names.
They are only intended as comments.
;
_olex2_refinement_description
;
1. Fixed Uiso
 At 1.2 times of:
  All C(H) groups, All N(H,H) groups
 At 1.5 times of:
  All C(H,H,H) groups
2. Restrained distances
 C5-C2 = C2-C3
 1.52 with sigma of 0.02
 C3-C2 = C2-C4
 1.52 with sigma of 0.02
 C4-C2 = C2-C5
 1.52 with sigma of 0.02
 C5-C2 = C2-C1
 1.52 with sigma of 0.02
 C13A-C12 = C12-C15A
 1.52 with sigma of 0.02
 C15A-C12 = C12-C14A
 1.52 with sigma of 0.02
 C14A-C12 = C12-C13A
 1.52 with sigma of 0.02
 C30A-C27 = C27-C28A
 1.52 with sigma of 0.02
 C28A-C27 = C27-C29A
 1.52 with sigma of 0.02
 C29A-C27 = C27-C30A
 1.52 with sigma of 0.02
 C18A-C17 = C17-C20A
 1.52 with sigma of 0.02
 C20A-C17 = C17-C19A
 1.52 with sigma of 0.02
 C19A-C17 = C17-C18A
 1.52 with sigma of 0.02
 C4A-C2 = C2-C5A
 1.52 with sigma of 0.02
 C5A-C2 = C2-C3A
 1.52 with sigma of 0.02
 C3A-C2 = C2-C4A
 1.52 with sigma of 0.02
 C23A-C22 = C22-C24A
 1.52 with sigma of 0.02
 C24A-C22 = C22-C25A
 1.52 with sigma of 0.02
 C25A-C22 = C22-C23A
 1.52 with sigma of 0.02
 C21-C22 = C22-C23A
 1.52 with sigma of 0.02
 C8-C7 = C7-C9
 1.52 with sigma of 0.02
 C10-C7 = C7-C9
 1.52 with sigma of 0.02
 C8-C7 = C7-C10
 1.52 with sigma of 0.02
 C8A-C7A = C7A-C9A
 1.52 with sigma of 0.02
 C9A-C7A = C7A-C10A
 1.52 with sigma of 0.02
 C10A-C7A = C7A-C8A
 1.52 with sigma of 0.02
 C30-C27
 1.52 with sigma of 0.02
 C5-C3
 2.483 with sigma of 0.04
 C3-C4
 2.483 with sigma of 0.04
 C4-C5
 2.483 with sigma of 0.04
 C5-C1
 2.483 with sigma of 0.04
 C13A-C15A
 2.483 with sigma of 0.04
 C15A-C14A
 2.483 with sigma of 0.04
 C14A-C13A
 2.483 with sigma of 0.04
 C30A-C28A
 2.483 with sigma of 0.04
 C28A-C29A
 2.483 with sigma of 0.04
 C29A-C30A
 2.483 with sigma of 0.04
 C18A-C20A
 2.483 with sigma of 0.04
 C20A-C19A
 2.483 with sigma of 0.04
 C19A-C18A
 2.483 with sigma of 0.04
 C4A-C5A
 2.483 with sigma of 0.04
 C5A-C3A
 2.483 with sigma of 0.04
 C3A-C4A
 2.483 with sigma of 0.04
 C23A-C24A
 2.483 with sigma of 0.04
 C24A-C25A
 2.483 with sigma of 0.04
 C25A-C23A
 2.483 with sigma of 0.04
 C21-C23A
 2.483 with sigma of 0.04
 C8-C9
 2.483 with sigma of 0.04
 C10-C9
 2.483 with sigma of 0.04
 C8-C10
 2.483 with sigma of 0.04
 C8A-C9A
 2.483 with sigma of 0.04
 C9A-C10A
 2.483 with sigma of 0.04
 C10A-C8A
 2.483 with sigma of 0.04
3. Uiso/Uaniso restraints and constraints
Uanis(C5) = Uanis(C4) = Uanis(C3)
Uanis(C13) = Uanis(C13A)
Uanis(C15) = Uanis(C15A)
Uanis(C14) = Uanis(C14A)
Uanis(C30) = Uanis(C30A)
Uanis(C29) = Uanis(C29A)
Uanis(C28) = Uanis(C28A)
Uanis(C20) = Uanis(C19) = Uanis(C18)
Uanis(C20) = Uanis(C20A)
Uanis(C19) = Uanis(C19A)
Uanis(C18) = Uanis(C18A)
Uanis(C3) = Uanis(C3A)
Uanis(C4) = Uanis(C4A)
Uanis(C5) = Uanis(C5A)
Uanis(C24) = Uanis(C24A)
Uanis(C25) = Uanis(C25A)
Uanis(C23) = Uanis(C23A)
Uanis(C7A) = Uanis(C7)
Uanis(C8A) = Uanis(C8)
Uanis(C9) = Uanis(C9A)
Uanis(C10) = Uanis(C10A)
4. Rigid body (RIGU) restrains
 C3
 with sigma for 1-2 distances of 0.004 and sigma for 1-3 distances of 0.004
 C1, C2, C3, C4, C5
 with sigma for 1-2 distances of 0.004 and sigma for 1-3 distances of 0.004
 C11, C12, C13, C14, C15, C13A, C14A, C15A
 with sigma for 1-2 distances of 0.004 and sigma for 1-3 distances of 0.004
 C26, C27, C28, C29, C30, C28A, C29A, C30A
 with sigma for 1-2 distances of 0.004 and sigma for 1-3 distances of 0.004
 C16, C17, C18, C19, C20, C18A, C19A, C20A
 with sigma for 1-2 distances of 0.004 and sigma for 1-3 distances of 0.004
 C1, C2, C3, C4, C5, C3A, C4A, C5A
 with sigma for 1-2 distances of 0.004 and sigma for 1-3 distances of 0.004
 C21, C22, C23, C24, C25, C23A, C24A, C25A
 with sigma for 1-2 distances of 0.004 and sigma for 1-3 distances of 0.004
 C6, C7, C8, C9, C10, C7A, C8A, C9A, C10A
 with sigma for 1-2 distances of 0.004 and sigma for 1-3 distances of 0.004
5. Others
 Sof(C18A)=Sof(H18E)=Sof(H18F)=Sof(H18D)=Sof(C19A)=Sof(H19D)=Sof(H19E)=
 Sof(H19F)=Sof(C20A)=Sof(H20E)=Sof(H20D)=Sof(H20F)=1-FVAR(1)
 Sof(C18)=Sof(H18A)=Sof(H18B)=Sof(H18C)=Sof(C19)=Sof(H19C)=Sof(H19A)=Sof(H19B)=
 Sof(C20)=Sof(H20B)=Sof(H20C)=Sof(H20A)=FVAR(1)
 Sof(C13A)=Sof(H13D)=Sof(H13E)=Sof(H13F)=Sof(C14A)=Sof(H14D)=Sof(H14E)=
 Sof(H14F)=Sof(C15A)=Sof(H15D)=Sof(H15E)=Sof(H15F)=1-FVAR(2)
 Sof(C13)=Sof(H13A)=Sof(H13B)=Sof(H13C)=Sof(C14)=Sof(H14A)=Sof(H14B)=Sof(H14C)=
 Sof(C15)=Sof(H15A)=Sof(H15B)=Sof(H15C)=FVAR(2)
 Sof(C28A)=Sof(H28D)=Sof(H28E)=Sof(H28F)=Sof(C29A)=Sof(H29D)=Sof(H29E)=
 Sof(H29F)=Sof(C30A)=Sof(H30D)=Sof(H30E)=Sof(H30F)=1-FVAR(3)
 Sof(C28)=Sof(H28A)=Sof(H28B)=Sof(H28C)=Sof(C29)=Sof(H29A)=Sof(H29B)=Sof(H29C)=
 Sof(C30)=Sof(H30A)=Sof(H30B)=Sof(H30C)=FVAR(3)
 Sof(C7A)=Sof(C8A)=Sof(H8AA)=Sof(H8AB)=Sof(H8AC)=Sof(C9A)=Sof(H9AA)=Sof(H9AB)=
 Sof(H9AC)=Sof(C10A)=Sof(H10D)=Sof(H10E)=Sof(H10F)=1-FVAR(4)
 Sof(C7)=Sof(C8)=Sof(H8A)=Sof(H8B)=Sof(H8C)=Sof(C9)=Sof(H9A)=Sof(H9B)=Sof(H9C)=
 Sof(C10)=Sof(H10A)=Sof(H10B)=Sof(H10C)=FVAR(4)
 Sof(C3A)=Sof(H3AA)=Sof(H3AB)=Sof(H3AC)=Sof(C4A)=Sof(H4AA)=Sof(H4AB)=Sof(H4AC)=
 Sof(C5A)=Sof(H5AA)=Sof(H5AB)=Sof(H5AC)=1-FVAR(5)
 Sof(C3)=Sof(H3C)=Sof(H3D)=Sof(H3E)=Sof(C4)=Sof(H4A)=Sof(H4B)=Sof(H4C)=Sof(C5)=
 Sof(H5A)=Sof(H5B)=Sof(H5C)=FVAR(5)
 Sof(C23A)=Sof(H23D)=Sof(H23E)=Sof(H23F)=Sof(C24A)=Sof(H24D)=Sof(H24E)=
 Sof(H24F)=Sof(C25A)=Sof(H25F)=Sof(H25D)=Sof(H25E)=1-FVAR(6)
 Sof(C23)=Sof(H23B)=Sof(H23A)=Sof(H23C)=Sof(C24)=Sof(H24A)=Sof(H24B)=Sof(H24C)=
 Sof(C25)=Sof(H25B)=Sof(H25A)=Sof(H25C)=FVAR(6)
6.a Ternary CH refined with riding coordinates:
 C31(H31)
6.b Secondary CH2 refined with riding coordinates:
 N1(H1A,H1B), N2(H2A,H2B), N3(H3A,H3B)
6.c Me refined with riding coordinates:
 C3(H3C,H3D,H3E), C4(H4A,H4B,H4C), C5(H5A,H5B,H5C), C8(H8A,H8B,H8C), C9(H9A,
 H9B,H9C), C10(H10A,H10B,H10C), C13(H13A,H13B,H13C), C14(H14A,H14B,H14C),
 C15(H15A,H15B,H15C), C18(H18A,H18B,H18C), C19(H19C,H19A,H19B), C20(H20B,H20C,
 H20A), C23(H23B,H23A,H23C), C24(H24A,H24B,H24C), C25(H25B,H25A,H25C), C28(H28A,
 H28B,H28C), C29(H29A,H29B,H29C), C30(H30A,H30B,H30C), C3A(H3AA,H3AB,H3AC),
 C4A(H4AA,H4AB,H4AC), C5A(H5AA,H5AB,H5AC), C8A(H8AA,H8AB,H8AC), C9A(H9AA,H9AB,
 H9AC), C10A(H10D,H10E,H10F), C13A(H13D,H13E,H13F), C14A(H14D,H14E,H14F),
 C15A(H15D,H15E,H15F), C18A(H18E,H18F,H18D), C19A(H19D,H19E,H19F), C20A(H20E,
 H20D,H20F), C23A(H23D,H23E,H23F), C24A(H24D,H24E,H24F), C25A(H25F,H25D,H25E),
 C28A(H28D,H28E,H28F), C29A(H29D,H29E,H29F), C30A(H30D,H30E,H30F)
6.d Idealised Me refined as rotating group:
 C2P(H2PA,H2PB,H2PC), C3P(H3PA,H3PB,H3PC), C5P(H5PA,H5PB,H5PC), C6P(H6PA,H6PB,
 H6PC), C8P(H8PA,H8PB,H8PC), C9P(H9PA,H9PB,H9PC), C32(H32A,H32B,H32C), C33(H33A,
 H33B,H33C)
;
_shelx_shelxl_version_number 2014/7
_olex2_date_sample_data_collection 2013-10-25
_olex2_submission_special_instructions 'No special instructions were received'

loop_
_space_group_symop_operation_xyz
'x, y, z'
'-x+1/4, -y+1/4, z'
'x, -y+1/4, -z+1/4'
'-x+1/4, y, -z+1/4'
'x, y+1/2, z+1/2'
'-x+1/4, -y+3/4, z+1/2'
'x, -y+3/4, -z+3/4'
'-x+1/4, y+1/2, -z+3/4'
'x+1/2, y, z+1/2'
'-x+3/4, -y+1/4, z+1/2'
'x+1/2, -y+1/4, -z+3/4'
'-x+3/4, y, -z+3/4'
'x+1/2, y+1/2, z'
'-x+3/4, -y+3/4, z'
'x+1/2, -y+3/4, -z+1/4'
'-x+3/4, y+1/2, -z+1/4'
'-x, -y, -z'
'x-1/4, y-1/4, -z'
'-x, y-1/4, z-1/4'
'x-1/4, -y, z-1/4'
'-x, -y+1/2, -z+1/2'
'x-1/4, y+1/4, -z+1/2'
'-x, y+1/4, z+1/4'
'x-1/4, -y+1/2, z+1/4'
'-x+1/2, -y, -z+1/2'
'x+1/4, y-1/4, -z+1/2'
'-x+1/2, y-1/4, z+1/4'
'x+1/4, -y, z+1/4'
'-x+1/2, -y+1/2, -z'
'x+1/4, y+1/4, -z'
'-x+1/2, y+1/4, z-1/4'
'x+1/4, -y+1/2, z-1/4'

loop_
_atom_site_label
_atom_site_type_symbol
_atom_site_fract_x
_atom_site_fract_y
_atom_site_fract_z
_atom_site_U_iso_or_equiv
_atom_site_adp_type
_atom_site_occupancy
_atom_site_site_symmetry_order
_atom_site_calc_flag
_atom_site_refinement_flags_posn
_atom_site_refinement_flags_adp
_atom_site_refinement_flags_occupancy
_atom_site_disorder_assembly
_atom_site_disorder_group
Tb1 Tb 0.20595(2) 0.80454(2) 0.13041(2) 0.04728(13) Uani 1 1 d . . . . .
Tb2 Tb 0.18036(2) 0.87791(2) 0.03989(2) 0.03861(12) Uani 1 1 d . . . . .
Tb3 Tb 0.19597(2) 0.97511(2) 0.13535(2) 0.03731(11) Uani 1 1 d . . . . .
Cu1 Cu 0.20883(3) 0.78212(2) 0.05886(2) 0.0568(3) Uani 1 1 d . . . . .
Cu2 Cu 0.26130(3) 0.84111(2) 0.06256(2) 0.0526(3) Uani 1 1 d . . . . .
Cu3 Cu 0.14328(3) 1.02911(2) 0.09611(2) 0.0479(3) Uani 1 1 d . . . . .
P1 P 0.12991(6) 0.81117(5) 0.07380(5) 0.0450(5) Uani 1 1 d . . . . .
P2 P 0.22785(6) 0.88911(5) 0.11204(5) 0.0402(5) Uani 1 1 d . . . . .
P3 P 0.13317(6) 0.95511(5) 0.07167(4) 0.0364(4) Uani 1 1 d . . . . .
O1 O 0.2107(2) 0.73527(14) 0.07521(15) 0.074(2) Uani 1 1 d . . . . .
O1OH O 0.21913(15) 0.82678(12) 0.03819(11) 0.0464(13) Uani 1 1 d . . . . .
O1P O 0.16512(16) 0.80513(12) 0.09165(11) 0.0462(13) Uani 1 1 d . . . . .
O2 O 0.2062(2) 0.74720(15) 0.12244(16) 0.080(2) Uani 1 1 d . . . . .
O2OH O 0.24336(16) 0.80192(13) 0.08685(12) 0.0532(15) Uani 1 1 d . . . . .
O2P O 0.13396(14) 0.84328(12) 0.05519(11) 0.0434(12) Uani 1 1 d . . . . .
O3 O 0.2324(2) 0.7958(2) 0.17808(16) 0.099(3) Uani 1 1 d . . . . .
O3OH O 0.15792(15) 1.02560(12) 0.13710(13) 0.0487(14) Uani 1 1 d . . . . .
O3P O 0.15543(16) 0.81204(13) 0.15879(11) 0.0483(13) Uani 1 1 d . . . . .
O4 O 0.27262(19) 0.79974(17) 0.14292(15) 0.0702(18) Uani 1 1 d . . . . .
O4P O 0.21962(16) 0.86090(12) 0.13423(11) 0.0468(14) Uani 1 1 d . . . . .
O5 O 0.28518(16) 0.87002(14) 0.03245(13) 0.0554(15) Uani 1 1 d . . . . .
O5P O 0.21313(14) 0.92288(12) 0.12267(11) 0.0420(12) Uani 1 1 d . . . . .
O6 O 0.23414(15) 0.89922(13) 0.01984(12) 0.0460(13) Uani 1 1 d . . . . .
O6P O 0.21442(14) 0.87928(12) 0.08185(11) 0.0406(12) Uani 1 1 d . . . . .
O7 O 0.17211(18) 0.85246(14) -0.00945(12) 0.0562(15) Uani 1 1 d . . . . .
O7P O 0.14819(14) 0.92163(12) 0.06036(11) 0.0397(12) Uani 1 1 d . . . . .
O8 O 0.15173(18) 0.90408(15) -0.00218(12) 0.0630(17) Uani 1 1 d . . . . .
O8P O 0.15548(14) 0.97042(11) 0.09689(11) 0.0381(12) Uani 1 1 d . . . . .
O9 O 0.25550(17) 0.97046(17) 0.15851(15) 0.073(2) Uani 1 1 d . . . . .
O9P O 0.09189(14) 0.95251(12) 0.07936(11) 0.0409(12) Uani 1 1 d . . . . .
O10 O 0.22124(18) 1.01250(15) 0.17420(13) 0.0594(16) Uani 1 1 d . . . . .
O11 O 0.22774(16) 1.01122(14) 0.10373(13) 0.0547(15) Uani 1 1 d . . . . .
O12 O 0.19032(18) 1.04917(14) 0.08288(15) 0.0634(17) Uani 1 1 d . . . . .
N1 N 0.1647(2) 0.77204(17) 0.03380(16) 0.061(2) Uani 1 1 d . . . . .
H1A H 0.1653 0.7864 0.0182 0.073 Uiso 1 1 calc R . . . .
H1B H 0.1670 0.7504 0.0269 0.073 Uiso 1 1 calc R . . . .
N2 N 0.2920(2) 0.85998(18) 0.09486(17) 0.060(2) Uani 1 1 d . . . . .
H2A H 0.2938 0.8438 0.1090 0.072 Uiso 1 1 calc R . . . .
H2B H 0.3154 0.8636 0.0879 0.072 Uiso 1 1 calc R . . . .
N3 N 0.1249(2) 1.02039(17) 0.05567(15) 0.0546(19) Uani 1 1 d . . . . .
H3A H 0.0996 1.0211 0.0558 0.066 Uiso 1 1 calc R . . . .
H3B H 0.1330 1.0376 0.0439 0.066 Uiso 1 1 calc R . . . .
C1 C 0.2092(3) 0.7269(2) 0.1016(3) 0.082(3) Uani 1 1 d D U . . .
C1P C 0.1268(3) 0.7753(2) 0.0482(2) 0.058(2) Uani 1 1 d . . . . .
C2 C 0.2115(3) 0.6890(2) 0.1094(2) 0.086(3) Uani 1 1 d D U . . .
C2P C 0.0968(3) 0.7816(3) 0.0254(2) 0.076(3) Uani 1 1 d . . . . .
H2PA H 0.0952 0.7619 0.0123 0.114 Uiso 1 1 calc GR . . . .
H2PB H 0.1032 0.8020 0.0141 0.114 Uiso 1 1 calc GR . . . .
H2PC H 0.0727 0.7851 0.0351 0.114 Uiso 1 1 calc GR . . . .
C3P C 0.1188(3) 0.7417(2) 0.0652(2) 0.080(3) Uani 1 1 d . . . . .
H3PA H 0.0934 0.7424 0.0732 0.120 Uiso 1 1 calc GR . . . .
H3PB H 0.1367 0.7394 0.0812 0.120 Uiso 1 1 calc GR . . . .
H3PC H 0.1212 0.7222 0.0520 0.120 Uiso 1 1 calc GR . . . .
C4P C 0.2786(2) 0.8927(2) 0.10895(19) 0.051(2) Uani 1 1 d . . . . .
C5P C 0.2972(3) 0.8966(3) 0.1387(2) 0.073(3) Uani 1 1 d . . . . .
H5PA H 0.3239 0.9010 0.1360 0.110 Uiso 1 1 calc GR . . . .
H5PB H 0.2939 0.8755 0.1500 0.110 Uiso 1 1 calc GR . . . .
H5PC H 0.2859 0.9157 0.1492 0.110 Uiso 1 1 calc GR . . . .
C6 C 0.2659(4) 0.7953(3) 0.1693(3) 0.091(3) Uani 1 1 d . U . . .
C6P C 0.2881(3) 0.9229(2) 0.0894(2) 0.064(3) Uani 1 1 d . . . . .
H6PA H 0.2815 0.9442 0.0993 0.096 Uiso 1 1 calc GR . . . .
H6PB H 0.2740 0.9211 0.0711 0.096 Uiso 1 1 calc GR . . . .
H6PC H 0.3149 0.9228 0.0851 0.096 Uiso 1 1 calc GR . . . .
C7P C 0.1369(2) 0.9868(2) 0.04235(18) 0.048(2) Uani 1 1 d . . . . .
C8P C 0.1778(3) 0.9893(2) 0.0326(2) 0.065(3) Uani 1 1 d . . . . .
H8PA H 0.1841 0.9694 0.0207 0.097 Uiso 1 1 calc GR . . . .
H8PB H 0.1940 0.9900 0.0498 0.097 Uiso 1 1 calc GR . . . .
H8PC H 0.1813 1.0101 0.0211 0.097 Uiso 1 1 calc GR . . . .
C9P C 0.1115(3) 0.9782(2) 0.0168(2) 0.067(3) Uani 1 1 d . . . . .
H9PA H 0.1149 0.9951 0.0013 0.101 Uiso 1 1 calc GR . . . .
H9PB H 0.0855 0.9785 0.0234 0.101 Uiso 1 1 calc GR . . . .
H9PC H 0.1177 0.9555 0.0094 0.101 Uiso 1 1 calc GR . . . .
C11 C 0.1578(2) 0.8798(2) -0.01897(18) 0.0478(19) Uani 1 1 d . U . . .
C12 C 0.1491(3) 0.8835(3) -0.05204(19) 0.069(2) Uani 1 1 d D U . . .
C16 C 0.2684(2) 0.8923(2) 0.01728(19) 0.051(2) Uani 1 1 d . U . . .
C17 C 0.2909(3) 0.9131(3) -0.0047(2) 0.070(2) Uani 1 1 d D U . . .
C21 C 0.2522(3) 0.9966(3) 0.1742(2) 0.066(2) Uani 1 1 d D U . . .
C22 C 0.2843(3) 1.0076(3) 0.1936(3) 0.094(3) Uani 1 1 d D U . . .
C26 C 0.2222(3) 1.0372(2) 0.0884(2) 0.060(2) Uani 1 1 d . U . . .
C27 C 0.2560(3) 1.0559(2) 0.0761(3) 0.078(3) Uani 1 1 d D U . . .
C3 C 0.1793(5) 0.6814(4) 0.1297(4) 0.094(3) Uani 0.672(13) 1 d D U P A 1
H3C H 0.1797 0.6975 0.1461 0.141 Uiso 0.672(13) 1 calc R . P A 1
H3D H 0.1558 0.6837 0.1191 0.141 Uiso 0.672(13) 1 calc R . P A 1
H3E H 0.1817 0.6580 0.1372 0.141 Uiso 0.672(13) 1 calc R . P A 1
C4 C 0.2153(6) 0.6670(3) 0.0831(3) 0.094(3) Uani 0.672(13) 1 d D U P A 1
H4A H 0.2370 0.6744 0.0718 0.141 Uiso 0.672(13) 1 calc R . P A 1
H4B H 0.2187 0.6432 0.0892 0.141 Uiso 0.672(13) 1 calc R . P A 1
H4C H 0.1928 0.6689 0.0711 0.141 Uiso 0.672(13) 1 calc R . P A 1
C5 C 0.2474(4) 0.6837(4) 0.1277(4) 0.094(3) Uani 0.672(13) 1 d D U P A 1
H5A H 0.2462 0.6978 0.1454 0.141 Uiso 0.672(13) 1 calc R . P A 1
H5B H 0.2497 0.6596 0.1331 0.141 Uiso 0.672(13) 1 calc R . P A 1
H5C H 0.2692 0.6904 0.1161 0.141 Uiso 0.672(13) 1 calc R . P A 1
C7 C 0.2890(9) 0.7824(9) 0.1931(8) 0.108(5) Uani 0.39(2) 1 d D U P B 1
C8 C 0.2798(14) 0.7990(12) 0.2223(10) 0.122(7) Uani 0.39(2) 1 d D U P B 1
H8A H 0.2961 0.7896 0.2375 0.183 Uiso 0.39(2) 1 calc R . P B 1
H8B H 0.2838 0.8237 0.2209 0.183 Uiso 0.39(2) 1 calc R . P B 1
H8C H 0.2537 0.7945 0.2273 0.183 Uiso 0.39(2) 1 calc R . P B 1
C9 C 0.2828(11) 0.7445(8) 0.1991(9) 0.121(6) Uani 0.39(2) 1 d D U P B 1
H9A H 0.2990 0.7372 0.2152 0.181 Uiso 0.39(2) 1 calc R . P B 1
H9B H 0.2567 0.7407 0.2044 0.181 Uiso 0.39(2) 1 calc R . P B 1
H9C H 0.2888 0.7313 0.1815 0.181 Uiso 0.39(2) 1 calc R . P B 1
C10 C 0.3288(9) 0.7883(12) 0.1829(9) 0.121(6) Uani 0.39(2) 1 d D U P B 1
H10A H 0.3462 0.7802 0.1979 0.182 Uiso 0.39(2) 1 calc R . P B 1
H10B H 0.3331 0.7758 0.1647 0.182 Uiso 0.39(2) 1 calc R . P B 1
H10C H 0.3327 0.8127 0.1795 0.182 Uiso 0.39(2) 1 calc R . P B 1
C13 C 0.1755(5) 0.8631(4) -0.0703(3) 0.084(3) Uani 0.738(11) 1 d . U P C 1
H13A H 0.2011 0.8710 -0.0667 0.125 Uiso 0.738(11) 1 calc R . P C 1
H13B H 0.1734 0.8390 -0.0651 0.125 Uiso 0.738(11) 1 calc R . P C 1
H13C H 0.1694 0.8662 -0.0909 0.125 Uiso 0.738(11) 1 calc R . P C 1
C14 C 0.1529(5) 0.9229(4) -0.0606(3) 0.085(3) Uani 0.738(11) 1 d . U P C 1
H14A H 0.1356 0.9364 -0.0487 0.128 Uiso 0.738(11) 1 calc R . P C 1
H14B H 0.1785 0.9305 -0.0570 0.128 Uiso 0.738(11) 1 calc R . P C 1
H14C H 0.1468 0.9259 -0.0813 0.128 Uiso 0.738(11) 1 calc R . P C 1
C15 C 0.1087(5) 0.8732(4) -0.0561(3) 0.086(3) Uani 0.738(11) 1 d . U P C 1
H15A H 0.0928 0.8873 -0.0436 0.129 Uiso 0.738(11) 1 calc R . P C 1
H15B H 0.1016 0.8764 -0.0766 0.129 Uiso 0.738(11) 1 calc R . P C 1
H15C H 0.1056 0.8491 -0.0507 0.129 Uiso 0.738(11) 1 calc R . P C 1
C18 C 0.2927(5) 0.9479(4) 0.0063(4) 0.087(2) Uani 0.698(9) 1 d . U P D 1
H18A H 0.3057 0.9482 0.0251 0.130 Uiso 0.698(9) 1 calc R . P D 1
H18B H 0.3061 0.9623 -0.0077 0.130 Uiso 0.698(9) 1 calc R . P D 1
H18C H 0.2673 0.9568 0.0089 0.130 Uiso 0.698(9) 1 calc R . P D 1
C19 C 0.2709(5) 0.9114(4) -0.0339(4) 0.087(2) Uani 0.698(9) 1 d . U P D 1
H19C H 0.2703 0.8876 -0.0406 0.130 Uiso 0.698(9) 1 calc R . P D 1
H19A H 0.2454 0.9199 -0.0316 0.130 Uiso 0.698(9) 1 calc R . P D 1
H19B H 0.2842 0.9254 -0.0482 0.130 Uiso 0.698(9) 1 calc R . P D 1
C20 C 0.3282(4) 0.8955(4) -0.0122(4) 0.087(2) Uani 0.698(9) 1 d . U P D 1
H20B H 0.3232 0.8723 -0.0193 0.130 Uiso 0.698(9) 1 calc R . P D 1
H20C H 0.3412 0.9085 -0.0273 0.130 Uiso 0.698(9) 1 calc R . P D 1
H20A H 0.3437 0.8943 0.0054 0.130 Uiso 0.698(9) 1 calc R . P D 1
C23 C 0.2746(9) 1.0379(7) 0.2116(7) 0.107(5) Uani 0.56(3) 1 d . U P E 1
H23B H 0.2960 1.0442 0.2238 0.161 Uiso 0.56(3) 1 calc R . P E 1
H23A H 0.2683 1.0570 0.1987 0.161 Uiso 0.56(3) 1 calc R . P E 1
H23C H 0.2532 1.0325 0.2241 0.161 Uiso 0.56(3) 1 calc R . P E 1
C24 C 0.2997(8) 0.9753(7) 0.2107(7) 0.106(5) Uani 0.56(3) 1 d . U P E 1
H24A H 0.3051 0.9570 0.1967 0.159 Uiso 0.56(3) 1 calc R . P E 1
H24B H 0.3225 0.9815 0.2211 0.159 Uiso 0.56(3) 1 calc R . P E 1
H24C H 0.2808 0.9675 0.2247 0.159 Uiso 0.56(3) 1 calc R . P E 1
C25 C 0.3172(7) 1.0128(8) 0.1725(7) 0.107(5) Uani 0.56(3) 1 d . U P E 1
H25B H 0.3216 0.9916 0.1616 0.160 Uiso 0.56(3) 1 calc R . P E 1
H25A H 0.3112 1.0312 0.1588 0.160 Uiso 0.56(3) 1 calc R . P E 1
H25C H 0.3396 1.0188 0.1835 0.160 Uiso 0.56(3) 1 calc R . P E 1
C28 C 0.2797(8) 1.0680(7) 0.0992(6) 0.100(5) Uani 0.63(4) 1 d . U P F 1
H28A H 0.3012 1.0799 0.0908 0.150 Uiso 0.63(4) 1 calc R . P F 1
H28B H 0.2656 1.0837 0.1117 0.150 Uiso 0.63(4) 1 calc R . P F 1
H28C H 0.2884 1.0486 0.1109 0.150 Uiso 0.63(4) 1 calc R . P F 1
C29 C 0.2434(6) 1.0840(6) 0.0542(7) 0.091(5) Uani 0.63(4) 1 d . U P F 1
H29A H 0.2275 1.0739 0.0391 0.136 Uiso 0.63(4) 1 calc R . P F 1
H29B H 0.2295 1.1017 0.0646 0.136 Uiso 0.63(4) 1 calc R . P F 1
H29C H 0.2655 1.0942 0.0449 0.136 Uiso 0.63(4) 1 calc R . P F 1
C30 C 0.2744(8) 1.0283(6) 0.0568(6) 0.095(5) Uani 0.63(4) 1 d D U P F 1
H30A H 0.2569 1.0211 0.0415 0.143 Uiso 0.63(4) 1 calc R . P F 1
H30B H 0.2969 1.0376 0.0477 0.143 Uiso 0.63(4) 1 calc R . P F 1
H30C H 0.2811 1.0085 0.0688 0.143 Uiso 0.63(4) 1 calc R . P F 1
C3A C 0.1886(9) 0.6704(7) 0.0851(5) 0.094(3) Uani 0.328(13) 1 d D U P A 2
H3AA H 0.1990 0.6761 0.0659 0.141 Uiso 0.328(13) 1 calc R . P A 2
H3AB H 0.1899 0.6457 0.0881 0.141 Uiso 0.328(13) 1 calc R . P A 2
H3AC H 0.1625 0.6778 0.0860 0.141 Uiso 0.328(13) 1 calc R . P A 2
C4A C 0.2497(6) 0.6762(7) 0.1015(8) 0.094(3) Uani 0.328(13) 1 d D U P A 2
H4AA H 0.2574 0.6862 0.0828 0.141 Uiso 0.328(13) 1 calc R . P A 2
H4AB H 0.2675 0.6827 0.1167 0.141 Uiso 0.328(13) 1 calc R . P A 2
H4AC H 0.2492 0.6513 0.0997 0.141 Uiso 0.328(13) 1 calc R . P A 2
C5A C 0.1924(10) 0.6779(9) 0.1370(6) 0.094(3) Uani 0.328(13) 1 d D U P A 2
H5AA H 0.1679 0.6889 0.1384 0.141 Uiso 0.328(13) 1 calc R . P A 2
H5AB H 0.1893 0.6531 0.1369 0.141 Uiso 0.328(13) 1 calc R . P A 2
H5AC H 0.2077 0.6845 0.1539 0.141 Uiso 0.328(13) 1 calc R . P A 2
C7A C 0.3013(7) 0.7932(6) 0.1909(5) 0.108(5) Uani 0.61(2) 1 d D U P B 2
C8A C 0.2927(9) 0.8094(8) 0.2203(6) 0.122(7) Uani 0.61(2) 1 d D U P B 2
H8AA H 0.2886 0.8340 0.2177 0.183 Uiso 0.61(2) 1 calc R . P B 2
H8AB H 0.2703 0.7989 0.2285 0.183 Uiso 0.61(2) 1 calc R . P B 2
H8AC H 0.3138 0.8058 0.2335 0.183 Uiso 0.61(2) 1 calc R . P B 2
C9A C 0.3082(8) 0.7551(6) 0.1927(6) 0.121(6) Uani 0.61(2) 1 d D U P B 2
H9AA H 0.2862 0.7439 0.2010 0.181 Uiso 0.61(2) 1 calc R . P B 2
H9AB H 0.3130 0.7461 0.1732 0.181 Uiso 0.61(2) 1 calc R . P B 2
H9AC H 0.3299 0.7507 0.2052 0.181 Uiso 0.61(2) 1 calc R . P B 2
C10A C 0.3354(6) 0.8106(7) 0.1780(6) 0.121(6) Uani 0.61(2) 1 d D U P B 2
H10D H 0.3310 0.8353 0.1769 0.182 Uiso 0.61(2) 1 calc R . P B 2
H10E H 0.3571 0.8063 0.1905 0.182 Uiso 0.61(2) 1 calc R . P B 2
H10F H 0.3402 0.8016 0.1585 0.182 Uiso 0.61(2) 1 calc R . P B 2
C13A C 0.1302(11) 0.8507(6) -0.0623(8) 0.084(3) Uani 0.262(11) 1 d D U P C 2
H13D H 0.1465 0.8311 -0.0583 0.125 Uiso 0.262(11) 1 calc R . P C 2
H13E H 0.1065 0.8477 -0.0519 0.125 Uiso 0.262(11) 1 calc R . P C 2
H13F H 0.1254 0.8521 -0.0834 0.125 Uiso 0.262(11) 1 calc R . P C 2
C14A C 0.1861(7) 0.8864(11) -0.0682(8) 0.085(3) Uani 0.262(11) 1 d D U P C 2
H14D H 0.2019 0.8668 -0.0633 0.128 Uiso 0.262(11) 1 calc R . P C 2
H14E H 0.1815 0.8867 -0.0893 0.128 Uiso 0.262(11) 1 calc R . P C 2
H14F H 0.1987 0.9075 -0.0624 0.128 Uiso 0.262(11) 1 calc R . P C 2
C15A C 0.1233(10) 0.9129(7) -0.0586(9) 0.086(3) Uani 0.262(11) 1 d D U P C 2
H15D H 0.1000 0.9100 -0.0478 0.129 Uiso 0.262(11) 1 calc R . P C 2
H15E H 0.1352 0.9344 -0.0527 0.129 Uiso 0.262(11) 1 calc R . P C 2
H15F H 0.1180 0.9136 -0.0796 0.129 Uiso 0.262(11) 1 calc R . P C 2
C18A C 0.3282(6) 0.9243(9) 0.0082(7) 0.087(2) Uani 0.302(9) 1 d D U P D 2
H18E H 0.3238 0.9378 0.0259 0.130 Uiso 0.302(9) 1 calc R . P D 2
H18F H 0.3431 0.9042 0.0131 0.130 Uiso 0.302(9) 1 calc R . P D 2
H18D H 0.3417 0.9382 -0.0061 0.130 Uiso 0.302(9) 1 calc R . P D 2
C19A C 0.2709(8) 0.9461(6) -0.0136(8) 0.087(2) Uani 0.302(9) 1 d D U P D 2
H19D H 0.2649 0.9594 0.0039 0.130 Uiso 0.302(9) 1 calc R . P D 2
H19E H 0.2871 0.9596 -0.0264 0.130 Uiso 0.302(9) 1 calc R . P D 2
H19F H 0.2478 0.9404 -0.0240 0.130 Uiso 0.302(9) 1 calc R . P D 2
C20A C 0.3002(10) 0.8926(8) -0.0318(5) 0.087(2) Uani 0.302(9) 1 d D U P D 2
H20E H 0.2770 0.8848 -0.0410 0.130 Uiso 0.302(9) 1 calc R . P D 2
H20D H 0.3140 0.9069 -0.0456 0.130 Uiso 0.302(9) 1 calc R . P D 2
H20F H 0.3154 0.8728 -0.0264 0.130 Uiso 0.302(9) 1 calc R . P D 2
C23A C 0.2800(11) 0.9855(8) 0.2212(5) 0.107(5) Uani 0.44(3) 1 d D U P E 2
H23D H 0.2562 0.9908 0.2307 0.161 Uiso 0.44(3) 1 calc R . P E 2
H23E H 0.2805 0.9613 0.2158 0.161 Uiso 0.44(3) 1 calc R . P E 2
H23F H 0.3005 0.9904 0.2347 0.161 Uiso 0.44(3) 1 calc R . P E 2
C24A C 0.3212(6) 0.9976(10) 0.1810(8) 0.106(5) Uani 0.44(3) 1 d D U P E 2
H24D H 0.3208 0.9733 0.1759 0.159 Uiso 0.44(3) 1 calc R . P E 2
H24E H 0.3261 1.0112 0.1635 0.159 Uiso 0.44(3) 1 calc R . P E 2
H24F H 0.3409 1.0018 0.1954 0.159 Uiso 0.44(3) 1 calc R . P E 2
C25A C 0.2830(10) 1.0449(5) 0.2020(9) 0.107(5) Uani 0.44(3) 1 d D U P E 2
H25F H 0.2584 1.0503 0.2102 0.160 Uiso 0.44(3) 1 calc R . P E 2
H25D H 0.3023 1.0496 0.2167 0.160 Uiso 0.44(3) 1 calc R . P E 2
H25E H 0.2875 1.0590 0.1847 0.160 Uiso 0.44(3) 1 calc R . P E 2
C28A C 0.2857(11) 1.0548(12) 0.1002(8) 0.100(5) Uani 0.37(4) 1 d D U P F 2
H28D H 0.2762 1.0663 0.1177 0.150 Uiso 0.37(4) 1 calc R . P F 2
H28E H 0.2917 1.0311 0.1049 0.150 Uiso 0.37(4) 1 calc R . P F 2
H28F H 0.3083 1.0665 0.0934 0.150 Uiso 0.37(4) 1 calc R . P F 2
C29A C 0.2497(11) 1.0933(5) 0.0690(12) 0.091(5) Uani 0.37(4) 1 d D U P F 2
H29D H 0.2394 1.1049 0.0862 0.136 Uiso 0.37(4) 1 calc R . P F 2
H29E H 0.2734 1.1039 0.0635 0.136 Uiso 0.37(4) 1 calc R . P F 2
H29F H 0.2320 1.0952 0.0527 0.136 Uiso 0.37(4) 1 calc R . P F 2
C30A C 0.2718(14) 1.0379(11) 0.0495(7) 0.095(5) Uani 0.37(4) 1 d D U P F 2
H30D H 0.2759 1.0138 0.0541 0.143 Uiso 0.37(4) 1 calc R . P F 2
H30E H 0.2542 1.0399 0.0332 0.143 Uiso 0.37(4) 1 calc R . P F 2
H30F H 0.2955 1.0485 0.0441 0.143 Uiso 0.37(4) 1 calc R . P F 2
N4 N 0.1806(2) 0.88402(19) 0.18430(15) 0.0477(18) Uani 1 1 d . . . . .
H4D H 0.187(3) 0.879(2) 0.169(2) 0.057 Uiso 1 1 d R . . . .
H4E H 0.174(2) 0.906(2) 0.1802(18) 0.057 Uiso 1 1 d R . . . .
C31 C 0.2065(3) 0.8787(3) 0.2102(2) 0.089(4) Uani 1 1 d . . . . .
H31 H 0.2169 0.8551 0.2088 0.107 Uiso 1 1 calc R . . . .
C32 C 0.1862(4) 0.8811(4) 0.2373(3) 0.124(6) Uani 1 1 d . . . . .
H32A H 0.2022 0.8735 0.2534 0.186 Uiso 1 1 calc GR . . . .
H32B H 0.1640 0.8666 0.2364 0.186 Uiso 1 1 calc GR . . . .
H32C H 0.1787 0.9048 0.2406 0.186 Uiso 1 1 calc GR . . . .
C33 C 0.2384(4) 0.9032(5) 0.2079(3) 0.142(7) Uani 1 1 d . . . . .
H33A H 0.2289 0.9266 0.2090 0.213 Uiso 1 1 calc GR . . . .
H33B H 0.2512 0.8998 0.1892 0.213 Uiso 1 1 calc GR . . . .
H33C H 0.2559 0.8992 0.2240 0.213 Uiso 1 1 calc GR . . . .

loop_
_atom_site_aniso_label
_atom_site_aniso_U_11
_atom_site_aniso_U_22
_atom_site_aniso_U_33
_atom_site_aniso_U_23
_atom_site_aniso_U_13
_atom_site_aniso_U_12
Tb1 0.0634(3) 0.0346(2) 0.0438(2) 0.00799(17) 0.0142(2) 0.01693(18)
Tb2 0.0498(2) 0.0313(2) 0.0348(2) -0.00210(15) 0.00814(17) -0.00412(15)
Tb3 0.0407(2) 0.03019(19) 0.0411(2) -0.00390(15) 0.00089(16) -0.00270(14)
Cu1 0.0921(8) 0.0288(5) 0.0495(6) 0.0017(4) 0.0260(6) 0.0037(5)
Cu2 0.0706(7) 0.0399(5) 0.0471(6) 0.0037(4) 0.0128(5) 0.0053(5)
Cu3 0.0508(6) 0.0323(5) 0.0606(7) 0.0085(4) 0.0060(5) 0.0012(4)
P1 0.0652(14) 0.0327(10) 0.0371(11) -0.0047(8) 0.0134(10) -0.0112(9)
P2 0.0466(12) 0.0326(10) 0.0415(12) 0.0006(8) 0.0004(9) 0.0079(8)
P3 0.0463(11) 0.0304(10) 0.0325(10) 0.0030(8) 0.0007(9) 0.0016(8)
O1 0.109(6) 0.035(3) 0.078(5) 0.005(3) 0.042(4) 0.011(3)
O1OH 0.067(4) 0.033(3) 0.039(3) 0.001(2) 0.016(3) 0.005(2)
O1P 0.067(4) 0.029(3) 0.043(3) -0.005(2) 0.015(3) 0.001(2)
O2 0.127(6) 0.030(3) 0.081(5) 0.009(3) 0.046(4) 0.021(3)
O2OH 0.067(4) 0.038(3) 0.055(4) 0.009(3) 0.019(3) 0.016(3)
O2P 0.054(3) 0.035(3) 0.042(3) -0.002(2) 0.013(3) -0.008(2)
O3 0.101(6) 0.138(7) 0.057(5) 0.043(5) 0.013(4) 0.048(5)
O3OH 0.045(3) 0.032(3) 0.069(4) -0.011(3) 0.004(3) -0.002(2)
O3P 0.062(4) 0.044(3) 0.039(3) 0.002(2) 0.010(3) 0.011(3)
O4 0.071(4) 0.082(5) 0.058(4) 0.009(3) -0.004(3) 0.025(4)
O4P 0.064(4) 0.032(3) 0.045(3) 0.008(2) 0.001(3) 0.016(2)
O5 0.054(4) 0.051(3) 0.062(4) 0.008(3) 0.012(3) 0.012(3)
O5P 0.050(3) 0.032(3) 0.044(3) -0.003(2) -0.002(2) 0.006(2)
O6 0.051(3) 0.040(3) 0.047(3) 0.010(2) 0.013(3) -0.007(2)
O6P 0.051(3) 0.035(3) 0.036(3) 0.001(2) 0.006(2) 0.005(2)
O7 0.084(4) 0.043(3) 0.042(3) -0.007(3) 0.007(3) -0.008(3)
O7P 0.046(3) 0.037(3) 0.036(3) 0.002(2) 0.008(2) -0.002(2)
O8 0.082(5) 0.066(4) 0.042(3) -0.014(3) -0.010(3) 0.017(3)
O8P 0.044(3) 0.030(3) 0.040(3) -0.001(2) 0.001(2) 0.002(2)
O9 0.054(4) 0.082(5) 0.082(5) -0.039(4) -0.022(4) 0.005(3)
O9P 0.045(3) 0.032(3) 0.045(3) -0.001(2) 0.001(2) 0.004(2)
O10 0.072(4) 0.054(4) 0.052(4) -0.020(3) -0.008(3) -0.004(3)
O11 0.056(4) 0.043(3) 0.065(4) 0.003(3) 0.017(3) -0.015(3)
O12 0.062(4) 0.043(3) 0.085(5) 0.015(3) 0.014(4) -0.009(3)
N1 0.095(6) 0.038(4) 0.050(4) -0.013(3) 0.032(4) -0.016(4)
N2 0.058(5) 0.051(4) 0.072(5) 0.003(4) 0.013(4) 0.009(3)
N3 0.064(5) 0.047(4) 0.052(4) 0.018(3) 0.011(4) 0.008(3)
C1 0.119(8) 0.036(4) 0.090(7) 0.020(4) 0.054(6) 0.025(4)
C1P 0.081(7) 0.039(5) 0.056(6) -0.017(4) 0.017(5) -0.015(4)
C2 0.131(7) 0.030(4) 0.097(6) 0.023(4) 0.045(5) 0.031(4)
C2P 0.095(8) 0.082(7) 0.052(6) -0.026(5) 0.024(6) -0.033(6)
C3P 0.119(9) 0.042(5) 0.079(7) -0.010(5) 0.044(7) -0.029(5)
C4P 0.058(5) 0.049(5) 0.048(5) -0.001(4) -0.003(4) 0.007(4)
C5P 0.060(6) 0.080(7) 0.080(8) -0.018(6) -0.018(5) 0.021(5)
C6 0.093(8) 0.110(8) 0.071(6) 0.028(6) 0.001(6) 0.046(6)
C6P 0.054(6) 0.060(6) 0.078(7) -0.009(5) 0.012(5) -0.007(4)
C7P 0.059(5) 0.046(5) 0.041(5) 0.011(4) 0.001(4) 0.006(4)
C8P 0.087(7) 0.051(5) 0.056(6) 0.022(4) 0.022(5) -0.003(5)
C9P 0.098(8) 0.059(6) 0.045(5) 0.017(4) -0.009(5) 0.014(5)
C11 0.044(4) 0.058(5) 0.041(4) -0.009(3) 0.000(3) 0.001(4)
C12 0.090(6) 0.082(5) 0.036(4) -0.012(4) -0.011(4) -0.001(4)
C16 0.050(5) 0.058(5) 0.044(4) 0.000(4) 0.010(4) -0.003(4)
C17 0.063(5) 0.080(5) 0.068(5) 0.019(4) 0.023(4) -0.010(4)
C21 0.053(5) 0.076(6) 0.070(6) -0.016(5) -0.009(4) -0.008(4)
C22 0.071(5) 0.112(7) 0.100(7) -0.038(5) -0.035(5) -0.015(5)
C26 0.060(5) 0.048(5) 0.073(6) 0.000(4) 0.012(4) -0.013(4)
C27 0.064(5) 0.061(5) 0.110(7) 0.018(4) 0.026(4) -0.022(4)
C3 0.136(7) 0.043(3) 0.104(6) 0.024(3) 0.043(5) 0.029(4)
C4 0.136(7) 0.043(3) 0.104(6) 0.024(3) 0.043(5) 0.029(4)
C5 0.136(7) 0.043(3) 0.104(6) 0.024(3) 0.043(5) 0.029(4)
C7 0.103(10) 0.141(11) 0.079(7) 0.037(7) -0.012(7) 0.044(8)
C8 0.118(16) 0.166(15) 0.081(7) 0.025(8) -0.010(8) 0.036(11)
C9 0.105(13) 0.144(10) 0.113(11) 0.040(7) -0.023(10) 0.043(8)
C10 0.109(9) 0.158(15) 0.096(11) 0.032(10) -0.008(7) 0.035(9)
C13 0.108(7) 0.095(7) 0.049(6) -0.016(5) -0.009(5) 0.004(5)
C14 0.105(7) 0.090(6) 0.061(7) -0.005(5) -0.004(5) -0.002(5)
C15 0.093(6) 0.100(7) 0.064(7) -0.006(5) -0.022(5) -0.002(5)
C18 0.083(5) 0.097(5) 0.080(5) 0.020(4) 0.024(4) -0.010(4)
C19 0.083(5) 0.097(5) 0.080(5) 0.020(4) 0.024(4) -0.010(4)
C20 0.083(5) 0.097(5) 0.080(5) 0.020(4) 0.024(4) -0.010(4)
C23 0.108(11) 0.116(8) 0.098(8) -0.035(6) -0.033(6) -0.010(7)
C24 0.073(7) 0.126(10) 0.119(10) -0.031(7) -0.038(6) -0.005(6)
C25 0.076(8) 0.117(8) 0.127(11) -0.044(7) -0.023(7) -0.019(6)
C28 0.083(7) 0.087(12) 0.130(8) 0.015(7) 0.010(6) -0.029(7)
C29 0.087(8) 0.069(6) 0.117(11) 0.023(6) 0.023(8) -0.020(6)
C30 0.081(7) 0.090(10) 0.115(9) 0.020(7) 0.032(7) -0.007(7)
C3A 0.136(7) 0.043(3) 0.104(6) 0.024(3) 0.043(5) 0.029(4)
C4A 0.136(7) 0.043(3) 0.104(6) 0.024(3) 0.043(5) 0.029(4)
C5A 0.136(7) 0.043(3) 0.104(6) 0.024(3) 0.043(5) 0.029(4)
C7A 0.103(10) 0.141(11) 0.079(7) 0.037(7) -0.012(7) 0.044(8)
C8A 0.118(16) 0.166(15) 0.081(7) 0.025(8) -0.010(8) 0.036(11)
C9A 0.105(13) 0.144(10) 0.113(11) 0.040(7) -0.023(10) 0.043(8)
C10A 0.109(9) 0.158(15) 0.096(11) 0.032(10) -0.008(7) 0.035(9)
C13A 0.108(7) 0.095(7) 0.049(6) -0.016(5) -0.009(5) 0.004(5)
C14A 0.105(7) 0.090(6) 0.061(7) -0.005(5) -0.004(5) -0.002(5)
C15A 0.093(6) 0.100(7) 0.064(7) -0.006(5) -0.022(5) -0.002(5)
C18A 0.083(5) 0.097(5) 0.080(5) 0.020(4) 0.024(4) -0.010(4)
C19A 0.083(5) 0.097(5) 0.080(5) 0.020(4) 0.024(4) -0.010(4)
C20A 0.083(5) 0.097(5) 0.080(5) 0.020(4) 0.024(4) -0.010(4)
C23A 0.108(11) 0.116(8) 0.098(8) -0.035(6) -0.033(6) -0.010(7)
C24A 0.073(7) 0.126(10) 0.119(10) -0.031(7) -0.038(6) -0.005(6)
C25A 0.076(8) 0.117(8) 0.127(11) -0.044(7) -0.023(7) -0.019(6)
C28A 0.083(7) 0.087(12) 0.130(8) 0.015(7) 0.010(6) -0.029(7)
C29A 0.087(8) 0.069(6) 0.117(11) 0.023(6) 0.023(8) -0.020(6)
C30A 0.081(7) 0.090(10) 0.115(9) 0.020(7) 0.032(7) -0.007(7)
N4 0.068(5) 0.042(4) 0.034(4) -0.003(3) 0.002(4) 0.017(3)
C31 0.079(8) 0.126(10) 0.062(7) 0.019(7) -0.025(6) -0.014(7)
C32 0.084(9) 0.219(18) 0.070(9) -0.001(10) -0.001(8) -0.014(10)
C33 0.140(13) 0.214(18) 0.072(9) 0.020(10) -0.032(9) -0.090(13)

loop_
_atom_type_symbol
_atom_type_description
_atom_type_scat_dispersion_real
_atom_type_scat_dispersion_imag
_atom_type_scat_source
C C 0.0033 0.0016 'International Tables Vol C Tables 4.2.6.8 and 6.1.1.4'
H H 0.0000 0.0000 'International Tables Vol C Tables 4.2.6.8 and 6.1.1.4'
Cu Cu 0.3201 1.2651 'International Tables Vol C Tables 4.2.6.8 and 6.1.1.4'
N N 0.0061 0.0033 'International Tables Vol C Tables 4.2.6.8 and 6.1.1.4'
O O 0.0106 0.0060 'International Tables Vol C Tables 4.2.6.8 and 6.1.1.4'
P P 0.1023 0.0942 'International Tables Vol C Tables 4.2.6.8 and 6.1.1.4'
Tb Tb -0.1723 4.1537 'International Tables Vol C Tables 4.2.6.8 and 6.1.1.4'

loop_
_geom_angle_atom_site_label_1
_geom_angle_atom_site_label_2
_geom_angle_atom_site_label_3
_geom_angle
_geom_angle_site_symmetry_1
_geom_angle_site_symmetry_3
O1P Tb1 Cu1 43.70(13) . .
O1P Tb1 O2OH 73.5(2) . .
O1P Tb1 O3 162.3(2) . .
O1P Tb1 O4 142.8(2) . .
O1P Tb1 C6 167.2(3) . .
O2 Tb1 Cu1 65.78(18) . .
O2 Tb1 O1P 83.6(2) . .
O2 Tb1 O2OH 79.8(2) . .
O2 Tb1 O3 90.2(3) . .
O2 Tb1 O4 87.6(3) . .
O2 Tb1 C6 88.3(3) . .
O2OH Tb1 Cu1 34.05(15) . .
O2OH Tb1 O4 69.5(2) . .
O2OH Tb1 C6 95.4(3) . .
O3 Tb1 Cu1 145.91(19) . .
O3 Tb1 O2OH 121.8(2) . .
O3 Tb1 O4 52.9(2) . .
O3 Tb1 C6 26.6(3) . .
O3P Tb1 Cu1 128.07(15) . .
O3P Tb1 O1P 86.14(19) . .
O3P Tb1 O2 103.0(2) . .
O3P Tb1 O2OH 159.1(2) . .
O3P Tb1 O3 79.1(2) . .
O3P Tb1 O4 131.0(2) . .
O3P Tb1 O4P 90.12(19) . .
O3P Tb1 C6 105.4(3) . .
O4 Tb1 Cu1 100.10(16) . .
O4 Tb1 C6 26.2(3) . .
O4P Tb1 Cu1 108.65(13) . .
O4P Tb1 O1P 100.78(18) . .
O4P Tb1 O2 166.4(2) . .
O4P Tb1 O2OH 89.15(19) . .
O4P Tb1 O3 89.0(3) . .
O4P Tb1 O4 81.2(2) . .
O4P Tb1 C6 84.9(3) . .
C6 Tb1 Cu1 123.7(3) . .
O1OH Tb2 Cu2 34.51(13) . .
O1OH Tb2 O7 73.11(19) . .
O1OH Tb2 C11 98.9(2) . .
O2P Tb2 Cu2 106.19(14) . .
O2P Tb2 O1OH 86.33(18) . .
O2P Tb2 O6 164.25(18) . .
O2P Tb2 O6P 98.47(18) . .
O2P Tb2 O7 87.33(18) . .
O2P Tb2 O7P 87.20(17) . .
O2P Tb2 O8 101.0(2) . .
O2P Tb2 C11 95.8(2) . .
O6 Tb2 Cu2 63.87(13) . .
O6 Tb2 O1OH 78.89(18) . .
O6 Tb2 O7 83.22(19) . .
O6 Tb2 O8 83.3(2) . .
O6 Tb2 C11 81.3(2) . .
O6P Tb2 Cu2 45.19(12) . .
O6P Tb2 O1OH 74.99(18) . .
O6P Tb2 O6 83.03(19) . .
O6P Tb2 O7 147.11(19) . .
O6P Tb2 O8 153.15(19) . .
O6P Tb2 C11 164.0(2) . .
O7 Tb2 Cu2 102.05(15) . .
O7 Tb2 C11 26.7(2) . .
O7P Tb2 Cu2 128.87(13) . .
O7P Tb2 O1OH 157.40(17) . .
O7P Tb2 O6 108.55(18) . .
O7P Tb2 O6P 84.61(17) . .
O7P Tb2 O7 128.16(19) . .
O7P Tb2 O8 78.05(19) . .
O7P Tb2 C11 103.3(2) . .
O8 Tb2 Cu2 141.88(15) . .
O8 Tb2 O1OH 124.46(18) . .
O8 Tb2 O7 52.70(19) . .
O8 Tb2 C11 26.1(2) . .
C11 Tb2 Cu2 123.26(17) . .
O3OH Tb3 Cu3 34.94(14) . .
O3OH Tb3 O10 72.4(2) . .
O3OH Tb3 C21 98.0(3) . .
O5P Tb3 Cu3 126.73(13) . .
O5P Tb3 O3OH 157.93(19) . .
O5P Tb3 O8P 84.26(17) . .
O5P Tb3 O9 78.4(2) . .
O5P Tb3 O9P 89.57(18) . 4
O5P Tb3 O10 129.3(2) . .
O5P Tb3 O11 105.25(19) . .
O5P Tb3 C21 104.1(3) . .
O8P Tb3 Cu3 44.13(11) . .
O8P Tb3 O3OH 74.46(17) . .
O8P Tb3 O9 154.3(2) . .
O8P Tb3 O10 146.31(19) . .
O8P Tb3 O11 83.10(19) . .
O8P Tb3 C21 164.4(2) . .
O9 Tb3 Cu3 141.98(18) . .
O9 Tb3 O3OH 123.7(2) . .
O9 Tb3 O10 53.1(2) . .
O9 Tb3 C21 26.3(2) . .
O9P Tb3 Cu3 106.75(13) 4 .
O9P Tb3 O3OH 87.62(18) 4 .
O9P Tb3 O8P 97.83(18) 4 .
O9P Tb3 O9 100.8(2) 4 .
O9P Tb3 O10 86.46(19) 4 .
O9P Tb3 O11 165.15(18) 4 .
O9P Tb3 C21 95.4(2) 4 .
O10 Tb3 Cu3 102.57(15) . .
O10 Tb3 C21 26.8(2) . .
O11 Tb3 Cu3 63.78(15) . .
O11 Tb3 O3OH 78.3(2) . .
O11 Tb3 O9 83.4(2) . .
O11 Tb3 O10 84.7(2) . .
O11 Tb3 C21 82.0(3) . .
C21 Tb3 Cu3 123.5(2) . .
Cu2 Cu1 Tb1 76.34(3) . .
O1 Cu1 Tb1 82.9(2) . .
O1 Cu1 Cu2 132.4(2) . .
O1 Cu1 O1OH 166.1(2) . .
O1 Cu1 O1P 97.8(2) . .
O1 Cu1 N1 93.5(3) . .
O1OH Cu1 Tb1 103.51(15) . .
O1OH Cu1 Cu2 40.71(16) . .
O1OH Cu1 O1P 95.10(19) . .
O1P Cu1 Tb1 42.56(14) . .
O1P Cu1 Cu2 94.97(13) . .
O2OH Cu1 Tb1 43.88(16) . .
O2OH Cu1 Cu2 41.59(15) . .
O2OH Cu1 O1 95.7(3) . .
O2OH Cu1 O1OH 81.2(2) . .
O2OH Cu1 O1P 81.4(2) . .
O2OH Cu1 N1 164.6(3) . .
N1 Cu1 Tb1 125.6(2) . .
N1 Cu1 Cu2 133.3(2) . .
N1 Cu1 O1OH 92.7(3) . .
N1 Cu1 O1P 85.1(2) . .
Cu1 Cu2 Tb2 76.90(3) . .
O1OH Cu2 Tb2 44.79(14) . .
O1OH Cu2 Cu1 42.29(15) . .
O1OH Cu2 O2OH 81.3(2) . .
O1OH Cu2 O5 95.8(2) . .
O1OH Cu2 O6P 81.33(19) . .
O1OH Cu2 N2 163.2(3) . .
O2OH Cu2 Tb2 102.75(17) . .
O2OH Cu2 Cu1 40.12(18) . .
O2OH Cu2 O6P 92.76(19) . .
O5 Cu2 Tb2 85.05(17) . .
O5 Cu2 Cu1 132.53(19) . .
O5 Cu2 O2OH 164.8(2) . .
O5 Cu2 O6P 101.6(2) . .
O5 Cu2 N2 93.8(3) . .
O6P Cu2 Tb2 41.96(12) . .
O6P Cu2 Cu1 93.54(13) . .
N2 Cu2 Tb2 122.8(2) . .
N2 Cu2 Cu1 132.8(2) . .
N2 Cu2 O2OH 92.8(3) . .
N2 Cu2 O6P 83.3(2) . .
Cu3 Cu3 Tb3 76.70(4) 4 .
O3OH Cu3 Tb3 44.80(15) . .
O3OH Cu3 Tb3 105.53(15) 4 .
O3OH Cu3 Cu3 42.12(16) . 4
O3OH Cu3 Cu3 41.08(17) 4 4
O3OH Cu3 O3OH 82.6(2) . 4
O3OH Cu3 O8P 95.64(19) 4 .
O3OH Cu3 O8P 82.31(19) . .
O3OH Cu3 O12 95.4(3) . .
O3OH Cu3 N3 165.6(2) . .
O3OH Cu3 N3 92.5(3) 4 .
O8P Cu3 Tb3 42.93(12) . .
O8P Cu3 Cu3 93.97(12) . 4
O12 Cu3 Tb3 86.23(19) . .
O12 Cu3 Cu3 131.3(2) . 4
O12 Cu3 O3OH 160.1(2) . 4
O12 Cu3 O8P 103.8(2) . .
O12 Cu3 N3 93.7(3) . .
N3 Cu3 Tb3 125.07(19) . .
N3 Cu3 Cu3 133.3(2) . 4
N3 Cu3 O8P 84.7(2) . .
O1P P1 O2P 110.4(3) . .
O1P P1 C1P 105.9(4) . .
O2P P1 C1P 106.4(4) . .
O3P P1 O1P 114.8(3) 4 .
O3P P1 O2P 111.0(3) 4 .
O3P P1 C1P 107.8(4) 4 .
O4P P2 C4P 107.4(4) . .
O5P P2 O4P 110.7(3) . .
O5P P2 O6P 114.0(3) . .
O5P P2 C4P 107.8(3) . .
O6P P2 O4P 111.2(3) . .
O6P P2 C4P 105.4(4) . .
O7P P3 O8P 114.5(3) . .
O7P P3 O9P 111.6(3) . .
O7P P3 C7P 108.1(3) . .
O8P P3 C7P 104.4(3) . .
O9P P3 O8P 111.1(3) . .
O9P P3 C7P 106.6(3) . .
C1 O1 Cu1 127.3(6) . .
Cu1 O1OH Tb2 126.2(2) . .
Cu2 O1OH Tb2 100.7(2) . .
Cu2 O1OH Cu1 97.0(2) . .
Tb1 O1P Cu1 93.7(2) . .
P1 O1P Tb1 160.6(3) . .
P1 O1P Cu1 105.6(3) . .
C1 O2 Tb1 138.9(6) . .
Cu1 O2OH Tb1 102.1(2) . .
Cu1 O2OH Cu2 98.3(3) . .
Cu2 O2OH Tb1 127.4(2) . .
P1 O2P Tb2 137.6(3) . .
C6 O3 Tb1 95.1(7) . .
Cu3 O3OH Tb3 100.3(2) . .
Cu3 O3OH Tb3 126.3(2) 4 .
Cu3 O3OH Cu3 96.8(2) . 4
P1 O3P Tb1 170.5(3) 4 .
C6 O4 Tb1 92.8(7) . .
P2 O4P Tb1 133.9(3) . .
C16 O5 Cu2 124.7(5) . .
P2 O5P Tb3 174.0(4) . .
C16 O6 Tb2 140.9(5) . .
Tb2 O6P Cu2 92.85(18) . .
P2 O6P Tb2 161.3(3) . .
P2 O6P Cu2 105.7(3) . .
C11 O7 Tb2 91.3(5) . .
P3 O7P Tb2 168.4(3) . .
C11 O8 Tb2 95.4(5) . .
Tb3 O8P Cu3 92.94(17) . .
P3 O8P Tb3 160.9(3) . .
P3 O8P Cu3 106.0(2) . .
C21 O9 Tb3 96.1(5) . .
P3 O9P Tb3 135.5(3) . 4
C21 O10 Tb3 91.6(5) . .
C26 O11 Tb3 140.0(6) . .
C26 O12 Cu3 124.7(6) . .
Cu1 N1 H1A 108.2 . .
Cu1 N1 H1B 108.2 . .
H1A N1 H1B 107.4 . .
C1P N1 Cu1 116.3(5) . .
C1P N1 H1A 108.2 . .
C1P N1 H1B 108.2 . .
Cu2 N2 H2A 108.0 . .
Cu2 N2 H2B 108.0 . .
H2A N2 H2B 107.2 . .
C4P N2 Cu2 117.2(5) . .
C4P N2 H2A 108.0 . .
C4P N2 H2B 108.0 . .
Cu3 N3 H3A 108.4 . .
Cu3 N3 H3B 108.4 . .
H3A N3 H3B 107.5 . .
C7P N3 Cu3 115.4(5) . .
C7P N3 H3A 108.4 . .
C7P N3 H3B 108.4 . .
O1 C1 C2 118.6(9) . .
O2 C1 O1 124.9(8) . .
O2 C1 C2 116.4(9) . .
N1 C1P P1 106.7(6) . .
N1 C1P C2P 110.2(8) . .
N1 C1P C3P 108.2(8) . .
C2P C1P P1 110.9(6) . .
C2P C1P C3P 110.7(8) . .
C3P C1P P1 109.9(6) . .
C1 C2 C5 107.5(9) . .
C1 C2 C3A 104.8(13) . .
C3 C2 C1 107.2(9) . .
C3 C2 C5 106.0(11) . .
C4 C2 C1 112.2(9) . .
C4 C2 C3 117.1(12) . .
C4 C2 C5 106.3(10) . .
C4A C2 C1 108.4(13) . .
C4A C2 C3A 98.6(16) . .
C5A C2 C1 117.0(15) . .
C5A C2 C3A 103.2(18) . .
C5A C2 C4A 121.4(17) . .
C1P C2P H2PA 109.5 . .
C1P C2P H2PB 109.5 . .
C1P C2P H2PC 109.5 . .
H2PA C2P H2PB 109.5 . .
H2PA C2P H2PC 109.5 . .
H2PB C2P H2PC 109.5 . .
C1P C3P H3PA 109.5 . .
C1P C3P H3PB 109.5 . .
C1P C3P H3PC 109.5 . .
H3PA C3P H3PB 109.5 . .
H3PA C3P H3PC 109.5 . .
H3PB C3P H3PC 109.5 . .
N2 C4P P2 106.4(6) . .
N2 C4P C5P 109.1(7) . .
N2 C4P C6P 109.6(7) . .
C5P C4P P2 111.9(7) . .
C6P C4P P2 109.1(6) . .
C6P C4P C5P 110.6(8) . .
C4P C5P H5PA 109.5 . .
C4P C5P H5PB 109.5 . .
C4P C5P H5PC 109.5 . .
H5PA C5P H5PB 109.5 . .
H5PA C5P H5PC 109.5 . .
H5PB C5P H5PC 109.5 . .
O3 C6 Tb1 58.3(6) . .
O3 C6 C7 108.0(16) . .
O3 C6 C7A 123.7(13) . .
O4 C6 Tb1 61.0(6) . .
O4 C6 O3 119.2(11) . .
O4 C6 C7 131.6(17) . .
O4 C6 C7A 116.7(13) . .
C7 C6 Tb1 162.0(16) . .
C7A C6 Tb1 175.1(11) . .
C4P C6P H6PA 109.5 . .
C4P C6P H6PB 109.5 . .
C4P C6P H6PC 109.5 . .
H6PA C6P H6PB 109.5 . .
H6PA C6P H6PC 109.5 . .
H6PB C6P H6PC 109.5 . .
N3 C7P P3 105.8(5) . .
N3 C7P C8P 109.6(7) . .
N3 C7P C9P 109.4(7) . .
C8P C7P P3 109.0(6) . .
C9P C7P P3 111.6(6) . .
C9P C7P C8P 111.3(8) . .
C7P C8P H8PA 109.5 . .
C7P C8P H8PB 109.5 . .
C7P C8P H8PC 109.5 . .
H8PA C8P H8PB 109.5 . .
H8PA C8P H8PC 109.5 . .
H8PB C8P H8PC 109.5 . .
C7P C9P H9PA 109.5 . .
C7P C9P H9PB 109.5 . .
C7P C9P H9PC 109.5 . .
H9PA C9P H9PB 109.5 . .
H9PA C9P H9PC 109.5 . .
H9PB C9P H9PC 109.5 . .
O7 C11 Tb2 62.0(4) . .
O7 C11 C12 119.7(7) . .
O8 C11 Tb2 58.5(4) . .
O8 C11 O7 120.4(8) . .
O8 C11 C12 119.9(8) . .
C12 C11 Tb2 173.6(6) . .
C11 C12 C14 108.1(8) . .
C13 C12 C11 111.7(9) . .
C13 C12 C14 109.0(11) . .
C13 C12 C15 113.3(10) . .
C15 C12 C11 106.6(9) . .
C15 C12 C14 107.9(10) . .
C13A C12 C11 108.2(16) . .
C14A C12 C11 107.9(18) . .
C14A C12 C13A 107.5(18) . .
C15A C12 C11 112.8(17) . .
C15A C12 C13A 108.0(19) . .
C15A C12 C14A 112.3(19) . .
O5 C16 C17 118.5(8) . .
O6 C16 O5 124.0(7) . .
O6 C16 C17 117.5(8) . .
C16 C17 C20 111.3(9) . .
C16 C17 C19A 112.1(14) . .
C18 C17 C16 107.1(9) . .
C18 C17 C19 111.7(12) . .
C18 C17 C20 117.4(11) . .
C19 C17 C16 107.8(9) . .
C19 C17 C20 101.2(11) . .
C18A C17 C16 111.2(15) . .
C18A C17 C19A 105.8(17) . .
C20A C17 C16 111.8(14) . .
C20A C17 C18A 106.2(17) . .
C20A C17 C19A 109.4(17) . .
O9 C21 Tb3 57.6(4) . .
O9 C21 O10 118.9(8) . .
O9 C21 C22 119.6(9) . .
O10 C21 Tb3 61.6(4) . .
O10 C21 C22 121.5(9) . .
C22 C21 Tb3 176.3(8) . .
C21 C22 C24 109.0(11) . .
C21 C22 C25 104.3(13) . .
C21 C22 C23A 104.2(13) . .
C23 C22 C21 111.9(15) . .
C23 C22 C24 116.5(17) . .
C23 C22 C25 115.0(17) . .
C25 C22 C24 98.7(16) . .
C24A C22 C21 111.8(15) . .
C24A C22 C23A 105.1(16) . .
C24A C22 C25A 112.2(16) . .
C25A C22 C21 113.5(16) . .
C25A C22 C23A 109.3(16) . .
O11 C26 O12 124.0(8) . .
O11 C26 C27 118.1(9) . .
O12 C26 C27 117.9(9) . .
C26 C27 C29 110.5(11) . .
C26 C27 C30 102.5(12) . .
C26 C27 C28A 106(2) . .
C28 C27 C26 110.8(14) . .
C28 C27 C29 114.3(13) . .
C28 C27 C30 113.5(18) . .
C30 C27 C29 104.5(14) . .
C29A C27 C26 115.1(16) . .
C29A C27 C28A 106.4(18) . .
C30A C27 C26 112(2) . .
C30A C27 C28A 108(2) . .
C30A C27 C29A 109.4(18) . .
C2 C3 H3C 109.5 . .
C2 C3 H3D 109.5 . .
C2 C3 H3E 109.5 . .
H3C C3 H3D 109.5 . .
H3C C3 H3E 109.5 . .
H3D C3 H3E 109.5 . .
C2 C4 H4A 109.5 . .
C2 C4 H4B 109.5 . .
C2 C4 H4C 109.5 . .
H4A C4 H4B 109.5 . .
H4A C4 H4C 109.5 . .
H4B C4 H4C 109.5 . .
C2 C5 H5A 109.5 . .
C2 C5 H5B 109.5 . .
C2 C5 H5C 109.5 . .
H5A C5 H5B 109.5 . .
H5A C5 H5C 109.5 . .
H5B C5 H5C 109.5 . .
C6 C7 C8 113(3) . .
C6 C7 C9 113(3) . .
C6 C7 C10 105(2) . .
C8 C7 C9 103(2) . .
C10 C7 C8 114(2) . .
C10 C7 C9 110(2) . .
C7 C8 H8A 109.5 . .
C7 C8 H8B 109.5 . .
C7 C8 H8C 109.5 . .
H8A C8 H8B 109.5 . .
H8A C8 H8C 109.5 . .
H8B C8 H8C 109.5 . .
C7 C9 H9A 109.5 . .
C7 C9 H9B 109.5 . .
C7 C9 H9C 109.5 . .
H9A C9 H9B 109.5 . .
H9A C9 H9C 109.5 . .
H9B C9 H9C 109.5 . .
C7 C10 H10A 109.5 . .
C7 C10 H10B 109.5 . .
C7 C10 H10C 109.5 . .
H10A C10 H10B 109.5 . .
H10A C10 H10C 109.5 . .
H10B C10 H10C 109.5 . .
C12 C13 H13A 109.5 . .
C12 C13 H13B 109.5 . .
C12 C13 H13C 109.5 . .
H13A C13 H13B 109.5 . .
H13A C13 H13C 109.5 . .
H13B C13 H13C 109.5 . .
C12 C14 H14A 109.5 . .
C12 C14 H14B 109.5 . .
C12 C14 H14C 109.5 . .
H14A C14 H14B 109.5 . .
H14A C14 H14C 109.5 . .
H14B C14 H14C 109.5 . .
C12 C15 H15A 109.5 . .
C12 C15 H15B 109.5 . .
C12 C15 H15C 109.5 . .
H15A C15 H15B 109.5 . .
H15A C15 H15C 109.5 . .
H15B C15 H15C 109.5 . .
C17 C18 H18A 109.5 . .
C17 C18 H18B 109.5 . .
C17 C18 H18C 109.5 . .
H18A C18 H18B 109.5 . .
H18A C18 H18C 109.5 . .
H18B C18 H18C 109.5 . .
C17 C19 H19C 109.5 . .
C17 C19 H19A 109.5 . .
C17 C19 H19B 109.5 . .
H19C C19 H19A 109.5 . .
H19C C19 H19B 109.5 . .
H19A C19 H19B 109.5 . .
C17 C20 H20B 109.5 . .
C17 C20 H20C 109.5 . .
C17 C20 H20A 109.5 . .
H20B C20 H20C 109.5 . .
H20B C20 H20A 109.5 . .
H20C C20 H20A 109.5 . .
C22 C23 H23B 109.5 . .
C22 C23 H23A 109.5 . .
C22 C23 H23C 109.5 . .
H23B C23 H23A 109.5 . .
H23B C23 H23C 109.5 . .
H23A C23 H23C 109.5 . .
C22 C24 H24A 109.5 . .
C22 C24 H24B 109.5 . .
C22 C24 H24C 109.5 . .
H24A C24 H24B 109.5 . .
H24A C24 H24C 109.5 . .
H24B C24 H24C 109.5 . .
C22 C25 H25B 109.5 . .
C22 C25 H25A 109.5 . .
C22 C25 H25C 109.5 . .
H25B C25 H25A 109.5 . .
H25B C25 H25C 109.5 . .
H25A C25 H25C 109.5 . .
C27 C28 H28A 109.5 . .
C27 C28 H28B 109.5 . .
C27 C28 H28C 109.5 . .
H28A C28 H28B 109.5 . .
H28A C28 H28C 109.5 . .
H28B C28 H28C 109.5 . .
C27 C29 H29A 109.5 . .
C27 C29 H29B 109.5 . .
C27 C29 H29C 109.5 . .
H29A C29 H29B 109.5 . .
H29A C29 H29C 109.5 . .
H29B C29 H29C 109.5 . .
C27 C30 H30A 109.5 . .
C27 C30 H30B 109.5 . .
C27 C30 H30C 109.5 . .
H30A C30 H30B 109.5 . .
H30A C30 H30C 109.5 . .
H30B C30 H30C 109.5 . .
C2 C3A H3AA 109.5 . .
C2 C3A H3AB 109.5 . .
C2 C3A H3AC 109.5 . .
H3AA C3A H3AB 109.5 . .
H3AA C3A H3AC 109.5 . .
H3AB C3A H3AC 109.5 . .
C2 C4A H4AA 109.5 . .
C2 C4A H4AB 109.5 . .
C2 C4A H4AC 109.5 . .
H4AA C4A H4AB 109.5 . .
H4AA C4A H4AC 109.5 . .
H4AB C4A H4AC 109.5 . .
C2 C5A H5AA 109.5 . .
C2 C5A H5AB 109.5 . .
C2 C5A H5AC 109.5 . .
H5AA C5A H5AB 109.5 . .
H5AA C5A H5AC 109.5 . .
H5AB C5A H5AC 109.5 . .
C8A C7A C6 111.2(18) . .
C9A C7A C6 102.2(16) . .
C9A C7A C8A 113.2(17) . .
C9A C7A C10A 109.5(16) . .
C10A C7A C6 112.0(16) . .
C10A C7A C8A 108.6(17) . .
C7A C8A H8AA 109.5 . .
C7A C8A H8AB 109.5 . .
C7A C8A H8AC 109.5 . .
H8AA C8A H8AB 109.5 . .
H8AA C8A H8AC 109.5 . .
H8AB C8A H8AC 109.5 . .
C7A C9A H9AA 109.5 . .
C7A C9A H9AB 109.5 . .
C7A C9A H9AC 109.5 . .
H9AA C9A H9AB 109.5 . .
H9AA C9A H9AC 109.5 . .
H9AB C9A H9AC 109.5 . .
C7A C10A H10D 109.5 . .
C7A C10A H10E 109.5 . .
C7A C10A H10F 109.5 . .
H10D C10A H10E 109.5 . .
H10D C10A H10F 109.5 . .
H10E C10A H10F 109.5 . .
C12 C13A H13D 109.5 . .
C12 C13A H13E 109.5 . .
C12 C13A H13F 109.5 . .
H13D C13A H13E 109.5 . .
H13D C13A H13F 109.5 . .
H13E C13A H13F 109.5 . .
C12 C14A H14D 109.5 . .
C12 C14A H14E 109.5 . .
C12 C14A H14F 109.5 . .
H14D C14A H14E 109.5 . .
H14D C14A H14F 109.5 . .
H14E C14A H14F 109.5 . .
C12 C15A H15D 109.5 . .
C12 C15A H15E 109.5 . .
C12 C15A H15F 109.5 . .
H15D C15A H15E 109.5 . .
H15D C15A H15F 109.5 . .
H15E C15A H15F 109.5 . .
C17 C18A H18E 109.5 . .
C17 C18A H18F 109.5 . .
C17 C18A H18D 109.5 . .
H18E C18A H18F 109.5 . .
H18E C18A H18D 109.5 . .
H18F C18A H18D 109.5 . .
C17 C19A H19D 109.5 . .
C17 C19A H19E 109.5 . .
C17 C19A H19F 109.5 . .
H19D C19A H19E 109.5 . .
H19D C19A H19F 109.5 . .
H19E C19A H19F 109.5 . .
C17 C20A H20E 109.5 . .
C17 C20A H20D 109.5 . .
C17 C20A H20F 109.5 . .
H20E C20A H20D 109.5 . .
H20E C20A H20F 109.5 . .
H20D C20A H20F 109.5 . .
C22 C23A H23D 109.5 . .
C22 C23A H23E 109.5 . .
C22 C23A H23F 109.5 . .
H23D C23A H23E 109.5 . .
H23D C23A H23F 109.5 . .
H23E C23A H23F 109.5 . .
C22 C24A H24D 109.5 . .
C22 C24A H24E 109.5 . .
C22 C24A H24F 109.5 . .
H24D C24A H24E 109.5 . .
H24D C24A H24F 109.5 . .
H24E C24A H24F 109.5 . .
C22 C25A H25F 109.5 . .
C22 C25A H25D 109.5 . .
C22 C25A H25E 109.5 . .
H25F C25A H25D 109.5 . .
H25F C25A H25E 109.5 . .
H25D C25A H25E 109.5 . .
C27 C28A H28D 109.5 . .
C27 C28A H28E 109.5 . .
C27 C28A H28F 109.5 . .
H28D C28A H28E 109.5 . .
H28D C28A H28F 109.5 . .
H28E C28A H28F 109.5 . .
C27 C29A H29D 109.5 . .
C27 C29A H29E 109.5 . .
C27 C29A H29F 109.5 . .
H29D C29A H29E 109.5 . .
H29D C29A H29F 109.5 . .
H29E C29A H29F 109.5 . .
C27 C30A H30D 109.5 . .
C27 C30A H30E 109.5 . .
C27 C30A H30F 109.5 . .
H30D C30A H30E 109.5 . .
H30D C30A H30F 109.5 . .
H30E C30A H30F 109.5 . .
H4D N4 H4E 97(8) . .
C31 N4 H4D 120(7) . .
C31 N4 H4E 117(5) . .
N4 C31 H31 107.7 . .
C32 C31 N4 110.8(10) . .
C32 C31 H31 107.7 . .
C32 C31 C33 113.9(12) . .
C33 C31 N4 108.8(10) . .
C33 C31 H31 107.7 . .
C31 C32 H32A 109.5 . .
C31 C32 H32B 109.5 . .
C31 C32 H32C 109.5 . .
H32A C32 H32B 109.5 . .
H32A C32 H32C 109.5 . .
H32B C32 H32C 109.5 . .
C31 C33 H33A 109.5 . .
C31 C33 H33B 109.5 . .
C31 C33 H33C 109.5 . .
H33A C33 H33B 109.5 . .
H33A C33 H33C 109.5 . .
H33B C33 H33C 109.5 . .

loop_
_geom_bond_atom_site_label_1
_geom_bond_atom_site_label_2
_geom_bond_distance
_geom_bond_site_symmetry_2
Tb1 Cu1 3.3951(12) .
Tb1 O1P 2.301(6) .
Tb1 O2 2.276(6) .
Tb1 O2OH 2.407(5) .
Tb1 O3 2.405(7) .
Tb1 O3P 2.249(5) .
Tb1 O4 2.465(7) .
Tb1 O4P 2.269(5) .
Tb1 C6 2.816(12) .
Tb2 Cu2 3.4030(12) .
Tb2 O1OH 2.440(5) .
Tb2 O2P 2.258(5) .
Tb2 O6 2.293(5) .
Tb2 O6P 2.278(5) .
Tb2 O7 2.488(5) .
Tb2 O7P 2.268(5) .
Tb2 O8 2.413(6) .
Tb2 C11 2.816(8) .
Tb3 Cu3 3.3585(10) .
Tb3 O3OH 2.405(5) .
Tb3 O5P 2.215(5) .
Tb3 O8P 2.290(5) .
Tb3 O9 2.390(6) .
Tb3 O9P 2.289(5) 4
Tb3 O10 2.477(5) .
Tb3 O11 2.324(5) .
Tb3 C21 2.816(9) .
Cu1 Cu2 2.9856(15) .
Cu1 O1 1.984(6) .
Cu1 O1OH 2.024(5) .
Cu1 O1P 2.351(5) .
Cu1 O2OH 1.944(6) .
Cu1 N1 1.994(8) .
Cu2 O1OH 1.962(6) .
Cu2 O2OH 2.003(5) .
Cu2 O5 1.980(6) .
Cu2 O6P 2.417(5) .
Cu2 N2 1.987(8) .
Cu3 Cu3 2.954(2) 4
Cu3 O3OH 1.955(6) .
Cu3 O3OH 1.995(5) 4
Cu3 O8P 2.342(5) .
Cu3 O12 1.957(6) .
Cu3 N3 1.996(7) .
P1 O1P 1.523(6) .
P1 O2P 1.527(5) .
P1 O3P 1.497(6) 4
P1 C1P 1.834(8) .
P2 O4P 1.531(5) .
P2 O5P 1.505(5) .
P2 O6P 1.515(5) .
P2 C4P 1.832(9) .
P3 O7P 1.510(5) .
P3 O8P 1.528(5) .
P3 O9P 1.525(5) .
P3 C7P 1.836(8) .
O1 C1 1.255(12) .
O2 C1 1.248(12) .
O3 C6 1.268(13) .
O3OH Cu3 1.995(5) 4
O3P P1 1.497(6) 4
O4 C6 1.246(13) .
O5 C16 1.269(10) .
O6 C16 1.262(9) .
O7 C11 1.266(10) .
O8 C11 1.242(9) .
O9 C21 1.257(11) .
O9P Tb3 2.289(5) 4
O10 C21 1.271(11) .
O11 C26 1.253(11) .
O12 C26 1.260(11) .
N1 H1A 0.9100 .
N1 H1B 0.9100 .
N1 C1P 1.517(11) .
N2 H2A 0.9100 .
N2 H2B 0.9100 .
N2 C4P 1.514(10) .
N3 H3A 0.9100 .
N3 H3B 0.9100 .
N3 C7P 1.512(10) .
C1 C2 1.528(10) .
C1P C2P 1.520(14) .
C1P C3P 1.554(12) .
C2 C3 1.510(12) .
C2 C4 1.487(11) .
C2 C5 1.551(10) .
C2 C3A 1.565(13) .
C2 C4A 1.506(13) .
C2 C5A 1.500(13) .
C2P H2PA 0.9800 .
C2P H2PB 0.9800 .
C2P H2PC 0.9800 .
C3P H3PA 0.9800 .
C3P H3PB 0.9800 .
C3P H3PC 0.9800 .
C4P C5P 1.525(12) .
C4P C6P 1.523(12) .
C5P H5PA 0.9800 .
C5P H5PB 0.9800 .
C5P H5PC 0.9800 .
C6 C7 1.46(4) .
C6 C7A 1.61(3) .
C6P H6PA 0.9800 .
C6P H6PB 0.9800 .
C6P H6PC 0.9800 .
C7P C8P 1.533(12) .
C7P C9P 1.521(12) .
C8P H8PA 0.9800 .
C8P H8PB 0.9800 .
C8P H8PC 0.9800 .
C9P H9PA 0.9800 .
C9P H9PB 0.9800 .
C9P H9PC 0.9800 .
C11 C12 1.554(12) .
C12 C13 1.492(17) .
C12 C14 1.599(17) .
C12 C15 1.516(18) .
C12 C13A 1.529(13) .
C12 C14A 1.523(13) .
C12 C15A 1.510(13) .
C16 C17 1.529(12) .
C17 C18 1.456(19) .
C17 C19 1.518(19) .
C17 C20 1.542(18) .
C17 C18A 1.527(13) .
C17 C19A 1.534(13) .
C17 C20A 1.516(13) .
C21 C22 1.520(11) .
C22 C23 1.49(3) .
C22 C24 1.58(3) .
C22 C25 1.54(3) .
C22 C23A 1.539(11) .
C22 C24A 1.495(13) .
C22 C25A 1.514(13) .
C26 C27 1.523(12) .
C27 C28 1.44(3) .
C27 C29 1.56(2) .
C27 C30 1.546(15) .
C27 C28A 1.537(14) .
C27 C29A 1.518(13) .
C27 C30A 1.516(13) .
C3 H3C 0.9800 .
C3 H3D 0.9800 .
C3 H3E 0.9800 .
C4 H4A 0.9800 .
C4 H4B 0.9800 .
C4 H4C 0.9800 .
C5 H5A 0.9800 .
C5 H5B 0.9800 .
C5 H5C 0.9800 .
C7 C8 1.524(14) .
C7 C9 1.527(14) .
C7 C10 1.517(14) .
C8 H8A 0.9800 .
C8 H8B 0.9800 .
C8 H8C 0.9800 .
C9 H9A 0.9800 .
C9 H9B 0.9800 .
C9 H9C 0.9800 .
C10 H10A 0.9800 .
C10 H10B 0.9800 .
C10 H10C 0.9800 .
C13 H13A 0.9800 .
C13 H13B 0.9800 .
C13 H13C 0.9800 .
C14 H14A 0.9800 .
C14 H14B 0.9800 .
C14 H14C 0.9800 .
C15 H15A 0.9800 .
C15 H15B 0.9800 .
C15 H15C 0.9800 .
C18 H18A 0.9800 .
C18 H18B 0.9800 .
C18 H18C 0.9800 .
C19 H19C 0.9800 .
C19 H19A 0.9800 .
C19 H19B 0.9800 .
C20 H20B 0.9800 .
C20 H20C 0.9800 .
C20 H20A 0.9800 .
C23 H23B 0.9800 .
C23 H23A 0.9800 .
C23 H23C 0.9800 .
C24 H24A 0.9800 .
C24 H24B 0.9800 .
C24 H24C 0.9800 .
C25 H25B 0.9800 .
C25 H25A 0.9800 .
C25 H25C 0.9800 .
C28 H28A 0.9800 .
C28 H28B 0.9800 .
C28 H28C 0.9800 .
C29 H29A 0.9800 .
C29 H29B 0.9800 .
C29 H29C 0.9800 .
C30 H30A 0.9800 .
C30 H30B 0.9800 .
C30 H30C 0.9800 .
C3A H3AA 0.9800 .
C3A H3AB 0.9800 .
C3A H3AC 0.9800 .
C4A H4AA 0.9800 .
C4A H4AB 0.9800 .
C4A H4AC 0.9800 .
C5A H5AA 0.9800 .
C5A H5AB 0.9800 .
C5A H5AC 0.9800 .
C7A C8A 1.519(13) .
C7A C9A 1.517(13) .
C7A C10A 1.518(13) .
C8A H8AA 0.9800 .
C8A H8AB 0.9800 .
C8A H8AC 0.9800 .
C9A H9AA 0.9800 .
C9A H9AB 0.9800 .
C9A H9AC 0.9800 .
C10A H10D 0.9800 .
C10A H10E 0.9800 .
C10A H10F 0.9800 .
C13A H13D 0.9800 .
C13A H13E 0.9800 .
C13A H13F 0.9800 .
C14A H14D 0.9800 .
C14A H14E 0.9800 .
C14A H14F 0.9800 .
C15A H15D 0.9800 .
C15A H15E 0.9800 .
C15A H15F 0.9800 .
C18A H18E 0.9800 .
C18A H18F 0.9800 .
C18A H18D 0.9800 .
C19A H19D 0.9800 .
C19A H19E 0.9800 .
C19A H19F 0.9800 .
C20A H20E 0.9800 .
C20A H20D 0.9800 .
C20A H20F 0.9800 .
C23A H23D 0.9800 .
C23A H23E 0.9800 .
C23A H23F 0.9800 .
C24A H24D 0.9800 .
C24A H24E 0.9800 .
C24A H24F 0.9800 .
C25A H25F 0.9800 .
C25A H25D 0.9800 .
C25A H25E 0.9800 .
C28A H28D 0.9800 .
C28A H28E 0.9800 .
C28A H28F 0.9800 .
C29A H29D 0.9800 .
C29A H29E 0.9800 .
C29A H29F 0.9800 .
C30A H30D 0.9800 .
C30A H30E 0.9800 .
C30A H30F 0.9800 .
N4 H4D 0.76(9) .
N4 H4E 0.93(9) .
N4 C31 1.522(12) .
C31 H31 1.0000 .
C31 C32 1.442(17) .
C31 C33 1.496(16) .
C32 H32A 0.9800 .
C32 H32B 0.9800 .
C32 H32C 0.9800 .
C33 H33A 0.9800 .
C33 H33B 0.9800 .
C33 H33C 0.9800 .

loop_
_geom_torsion_atom_site_label_1
_geom_torsion_atom_site_label_2
_geom_torsion_atom_site_label_3
_geom_torsion_atom_site_label_4
_geom_torsion
_geom_torsion_site_symmetry_1
_geom_torsion_site_symmetry_4
Tb1 O2 C1 O1 -5(2) . .
Tb1 O2 C1 C2 173.8(7) . .
Tb1 O3 C6 O4 1.7(13) . .
Tb1 O3 C6 C7 -167.1(17) . .
Tb1 O3 C6 C7A 174.7(13) . .
Tb1 O4 C6 O3 -1.6(13) . .
Tb1 O4 C6 C7 164(2) . .
Tb1 O4 C6 C7A -175.1(12) . .
Tb1 C6 C7 C8 -84(6) . .
Tb1 C6 C7 C9 32(6) . .
Tb1 C6 C7 C10 152(4) . .
Tb2 O6 C16 O5 -15.0(14) . .
Tb2 O6 C16 C17 167.3(6) . .
Tb2 O7 C11 O8 -4.7(8) . .
Tb2 O7 C11 C12 173.0(7) . .
Tb2 O8 C11 O7 4.9(9) . .
Tb2 O8 C11 C12 -172.8(7) . .
Tb3 O9 C21 O10 5.6(10) . .
Tb3 O9 C21 C22 -177.3(9) . .
Tb3 O10 C21 O9 -5.3(10) . .
Tb3 O10 C21 C22 177.6(10) . .
Tb3 O11 C26 O12 -11.9(16) . .
Tb3 O11 C26 C27 167.0(6) . .
Cu1 O1 C1 O2 -0.3(18) . .
Cu1 O1 C1 C2 -179.5(7) . .
Cu1 N1 C1P P1 35.9(7) . .
Cu1 N1 C1P C2P 156.4(6) . .
Cu1 N1 C1P C3P -82.4(7) . .
Cu2 O5 C16 O6 1.1(12) . .
Cu2 O5 C16 C17 178.7(6) . .
Cu2 N2 C4P P2 40.2(7) . .
Cu2 N2 C4P C5P 161.2(6) . .
Cu2 N2 C4P C6P -77.6(8) . .
Cu3 O12 C26 O11 -1.7(14) . .
Cu3 O12 C26 C27 179.4(7) . .
Cu3 N3 C7P P3 40.9(7) . .
Cu3 N3 C7P C8P -76.5(7) . .
Cu3 N3 C7P C9P 161.2(6) . .
O1 C1 C2 C3 -129.9(14) . .
O1 C1 C2 C4 0.0(17) . .
O1 C1 C2 C5 116.5(13) . .
O1 C1 C2 C3A -38.5(18) . .
O1 C1 C2 C4A 66(2) . .
O1 C1 C2 C5A -152(2) . .
O1P P1 O2P Tb2 15.6(5) . .
O1P P1 C1P N1 -49.3(7) . .
O1P P1 C1P C2P -169.4(6) . .
O1P P1 C1P C3P 67.8(8) . .
O2 C1 C2 C3 50.8(16) . .
O2 C1 C2 C4 -179.3(13) . .
O2 C1 C2 C5 -62.8(13) . .
O2 C1 C2 C3A 142.2(17) . .
O2 C1 C2 C4A -113.2(19) . .
O2 C1 C2 C5A 29(2) . .
O2P P1 O1P Tb1 99.2(9) . .
O2P P1 O1P Cu1 -77.3(3) . .
O2P P1 C1P N1 68.2(7) . .
O2P P1 C1P C2P -51.9(7) . .
O2P P1 C1P C3P -174.7(7) . .
O3 C6 C7 C8 -46(3) . .
O3 C6 C7 C9 70(2) . .
O3 C6 C7 C10 -171(2) . .
O3 C6 C7A C8A -29(2) . .
O3 C6 C7A C9A 92.5(19) . .
O3 C6 C7A C10A -150.4(16) . .
O3P P1 O1P Tb1 -27.3(10) 4 .
O3P P1 O1P Cu1 156.2(3) 4 .
O3P P1 O2P Tb2 144.1(4) 4 .
O3P P1 C1P N1 -172.6(6) 4 .
O3P P1 C1P C2P 67.3(7) 4 .
O3P P1 C1P C3P -55.5(8) 4 .
O4 C6 C7 C8 147(2) . .
O4 C6 C7 C9 -97(3) . .
O4 C6 C7 C10 23(3) . .
O4 C6 C7A C8A 144.5(16) . .
O4 C6 C7A C9A -94.3(16) . .
O4 C6 C7A C10A 23(2) . .
O4P P2 O6P Tb2 109.1(10) . .
O4P P2 O6P Cu2 -79.2(3) . .
O4P P2 C4P N2 67.4(6) . .
O4P P2 C4P C5P -51.7(7) . .
O4P P2 C4P C6P -174.4(6) . .
O5 C16 C17 C18 -110.5(11) . .
O5 C16 C17 C19 129.3(11) . .
O5 C16 C17 C20 19.2(14) . .
O5 C16 C17 C18A -42.5(18) . .
O5 C16 C17 C19A -160.8(17) . .
O5 C16 C17 C20A 76.0(18) . .
O5P P2 O4P Tb1 146.2(4) . .
O5P P2 O6P Tb2 -16.9(11) . .
O5P P2 O6P Cu2 154.8(3) . .
O5P P2 C4P N2 -173.4(5) . .
O5P P2 C4P C5P 67.6(7) . .
O5P P2 C4P C6P -55.1(7) . .
O6 C16 C17 C18 67.3(13) . .
O6 C16 C17 C19 -53.0(12) . .
O6 C16 C17 C20 -163.1(10) . .
O6 C16 C17 C18A 135.2(16) . .
O6 C16 C17 C19A 17.0(19) . .
O6 C16 C17 C20A -106.3(18) . .
O6P P2 O4P Tb1 18.4(5) . .
O6P P2 C4P N2 -51.2(6) . .
O6P P2 C4P C5P -170.3(6) . .
O6P P2 C4P C6P 67.0(6) . .
O7 C11 C12 C13 -29.9(14) . .
O7 C11 C12 C14 -149.9(10) . .
O7 C11 C12 C15 94.3(11) . .
O7 C11 C12 C13A 45.3(19) . .
O7 C11 C12 C14A -70.6(19) . .
O7 C11 C12 C15A 164.8(19) . .
O7P P3 O8P Tb3 -17.7(11) . .
O7P P3 O8P Cu3 156.2(2) . .
O7P P3 O9P Tb3 144.1(4) . 4
O7P P3 C7P N3 -174.9(5) . .
O7P P3 C7P C8P -57.1(7) . .
O7P P3 C7P C9P 66.2(7) . .
O8 C11 C12 C13 147.8(11) . .
O8 C11 C12 C14 27.9(13) . .
O8 C11 C12 C15 -88.0(11) . .
O8 C11 C12 C13A -136.9(18) . .
O8 C11 C12 C14A 107.1(19) . .
O8 C11 C12 C15A -18(2) . .
O8P P3 O7P Tb2 -70.0(17) . .
O8P P3 O9P Tb3 15.1(5) . 4
O8P P3 C7P N3 -52.7(6) . .
O8P P3 C7P C8P 65.1(7) . .
O8P P3 C7P C9P -171.6(6) . .
O9 C21 C22 C23 -177.1(17) . .
O9 C21 C22 C24 -46.7(19) . .
O9 C21 C22 C25 57.9(18) . .
O9 C21 C22 C23A -83(2) . .
O9 C21 C22 C24A 30(2) . .
O9 C21 C22 C25A 158.0(19) . .
O9P P3 O7P Tb2 162.8(15) . .
O9P P3 O8P Tb3 109.7(9) . .
O9P P3 O8P Cu3 -76.4(3) . .
O9P P3 C7P N3 65.0(6) . .
O9P P3 C7P C8P -177.2(6) . .
O9P P3 C7P C9P -53.9(7) . .
O10 C21 C22 C23 0(2) . .
O10 C21 C22 C24 130.3(17) . .
O10 C21 C22 C25 -125.0(17) . .
O10 C21 C22 C23A 94(2) . .
O10 C21 C22 C24A -153(2) . .
O10 C21 C22 C25A -25(2) . .
O11 C26 C27 C28 -60.5(18) . .
O11 C26 C27 C29 171.8(15) . .
O11 C26 C27 C30 61.0(17) . .
O11 C26 C27 C28A -39(2) . .
O11 C26 C27 C29A -156(2) . .
O11 C26 C27 C30A 79(2) . .
O12 C26 C27 C28 118.5(17) . .
O12 C26 C27 C29 -9.2(18) . .
O12 C26 C27 C30 -120.0(15) . .
O12 C26 C27 C28A 140(2) . .
O12 C26 C27 C29A 23(3) . .
O12 C26 C27 C30A -102(2) . .
C1P P1 O1P Tb1 -146.1(9) . .
C1P P1 O1P Cu1 37.4(4) . .
C1P P1 O2P Tb2 -98.9(5) . .
C4P P2 O4P Tb1 -96.4(5) . .
C4P P2 O6P Tb2 -134.9(10) . .
C4P P2 O6P Cu2 36.8(4) . .
C7P P3 O7P Tb2 45.8(17) . .
C7P P3 O8P Tb3 -135.7(9) . .
C7P P3 O8P Cu3 38.2(4) . .
C7P P3 O9P Tb3 -98.1(5) . 4
